data_7135387
loop_
_publ_author_name
'Colliard, Ian'
'Deblonde, Gauthier J.-P.'

_publ_section_title
;
 Actinide complexes with Wells-Dawson polyoxometalates (part 1): americium
 and curium.
;
_journal_issue 13
_journal_name_full 'Chemical communications (Cambridge, England)'
_journal_page_first 4018
_journal_page_last 4022
_journal_paper_doi 10.1039/d5cc06999h
_journal_volume 62
_journal_year 2026
_chemical_absolute_configuration syn
_chemical_formula_moiety 'C148 H172 N2 O5 Se, 7.5(C2 H3 N)'
_chemical_formula_sum 'C163 H194.5 N9.5 O5 Se'
_chemical_formula_weight 2445.73
_space_group_crystal_system orthorhombic
_space_group_IT_number 19
_space_group_name_Hall 'P 2ac 2ab'
_space_group_name_H-M_alt 'P 21 21 21'
_atom_sites_solution_hydrogens geom
_atom_sites_solution_primary iterative
_audit_creation_date 2025-06-23
_audit_creation_method
;
Olex2 1.5
(compiled 2025.05.31 svn.r86d253d1 for OlexSys, GUI svn.r7254)
;
_audit_update_record
;
2025-11-30 deposited with the CCDC.	2026-01-14 downloaded from the CCDC.
;
_cell_angle_alpha 90
_cell_angle_beta 90
_cell_angle_gamma 90
_cell_formula_units_Z 4
_cell_length_a 13.530(7)
_cell_length_b 27.651(8)
_cell_length_c 42.347(12)
_cell_measurement_reflns_used 299
_cell_measurement_temperature 95
_cell_measurement_theta_max 34.6235
_cell_measurement_theta_min 0.4300
_cell_volume 15843(10)
_computing_cell_refinement XDS
_computing_data_collection 'KEK Unified Graphical User Interface (UGUI)'
_computing_data_reduction XDS
_computing_molecular_graphics 'Olex2 1.5 (Dolomanov et al., 2009)'
_computing_publication_material 'Olex2 1.5 (Dolomanov et al., 2009)'
_computing_structure_refinement 'SHELXL 2019/3 (Sheldrick, 2015)'
_computing_structure_solution 'olex2.solve 1.5 (Bourhis et al., 2015)'
_diffrn_ambient_temperature 95.00
_diffrn_measured_fraction_theta_full 0.999
_diffrn_measured_fraction_theta_max 0.994
_diffrn_measurement_device_type 'KEK BL-5A'
_diffrn_measurement_method 'omega scan'
_diffrn_radiation_type synchrotron
_diffrn_radiation_wavelength 0.750
_diffrn_reflns_av_R_equivalents 0.1449
_diffrn_reflns_av_unetI/netI 0.0918
_diffrn_reflns_Laue_measured_fraction_full 0.999
_diffrn_reflns_Laue_measured_fraction_max 0.994
_diffrn_reflns_limit_h_max 19
_diffrn_reflns_limit_h_min -19
_diffrn_reflns_limit_k_max 39
_diffrn_reflns_limit_k_min -39
_diffrn_reflns_limit_l_max 60
_diffrn_reflns_limit_l_min -60
_diffrn_reflns_number 307982
_diffrn_reflns_point_group_measured_fraction_full 0.999
_diffrn_reflns_point_group_measured_fraction_max 0.995
_diffrn_reflns_theta_full 26.744
_diffrn_reflns_theta_max 32.500
_diffrn_reflns_theta_min 0.928
_diffrn_source 'Multipole Wiggler'
_exptl_absorpt_coefficient_mu 0.329
_exptl_crystal_colour 'clear colourless'
_exptl_crystal_colour_lustre clear
_exptl_crystal_colour_primary colourless
_exptl_crystal_density_diffrn 1.025
_exptl_crystal_description needle
_exptl_crystal_F_000 5252
_exptl_crystal_recrystallization_method 'recrystallization from Et2O/MeCN'
_exptl_crystal_size_max 0.11
_exptl_crystal_size_mid 0.1
_exptl_crystal_size_min 0.07
_refine_diff_density_max 0.553
_refine_diff_density_min -0.363
_refine_diff_density_rms 0.064
_refine_ls_abs_structure_details
;
 Flack x determined using 7522 quotients [(I+)-(I-)]/[(I+)+(I-)]
 (Parsons, Flack and Wagner, Acta Cryst. B69 (2013) 249-259).
;
_refine_ls_abs_structure_Flack 0.032(3)
_refine_ls_extinction_method none
_refine_ls_goodness_of_fit_ref 1.012
_refine_ls_hydrogen_treatment constr
_refine_ls_matrix_type full
_refine_ls_number_parameters 1670
_refine_ls_number_reflns 48547
_refine_ls_number_restraints 158
_refine_ls_restrained_S_all 1.011
_refine_ls_R_factor_all 0.1617
_refine_ls_R_factor_gt 0.0920
_refine_ls_shift/su_max 0.001
_refine_ls_shift/su_mean 0.000
_refine_ls_structure_factor_coef Fsqd
_refine_ls_weighting_details 'w=1/[\s^2^(Fo^2^)+(0.1372P)^2^+0.4027P] where P=(Fo^2^+2Fc^2^)/3'
_refine_ls_weighting_scheme calc
_refine_ls_wR_factor_gt 0.2192
_refine_ls_wR_factor_ref 0.2577
_reflns_Friedel_coverage 0.873
_reflns_Friedel_fraction_full 0.999
_reflns_Friedel_fraction_max 0.996
_reflns_number_gt 25745
_reflns_number_total 48547
_reflns_threshold_expression 'I > 2\s(I)'
_cod_data_source_file d5cc06999h2.cif
_cod_data_source_block BpscSec-SeOH-ProOMe
_cod_original_formula_sum 'C163 H194.50 N9.50 O5 Se'
_cod_database_code 7135387
_shelx_shelxl_version_number 2019/3
_shelx_space_group_comment
;
The symmetry employed for this shelxl refinement is uniquely defined
by the following loop, which should always be used as a source of
symmetry information in preference to the above space-group names.
They are only intended as comments.
;
_shelx_estimated_absorpt_t_max 0.977
_shelx_estimated_absorpt_t_min 0.965
_olex2_refinement_description
;
1. Fixed Uiso
 At 1.2 times of:
  All C(H) groups, All C(H,H) groups, All N(H) groups
 At 1.5 times of:
  All C(H,H,H) groups, All O(H) groups
2. Restrained distances
 N2-C1A
 1.14 with sigma of 0.02
 C1A-N2
 1.137 with sigma of 0.01
 C1A-C1B
 1.456 with sigma of 0.01
 C1B-N2
 2.593 with sigma of 0.02
 N1-C1C
 1.14 with sigma of 0.02
 C1C-N1
 1.137 with sigma of 0.01
 C1C-C1D
 1.456 with sigma of 0.01
 C1D-N1
 2.593 with sigma of 0.02
 N5-C1E
 1.14 with sigma of 0.02
 C1E-N5
 1.137 with sigma of 0.01
 C1E-C1F
 1.456 with sigma of 0.01
 C1F-N5
 2.593 with sigma of 0.02
 N6-C1G
 1.14 with sigma of 0.02
 C1G-N6
 1.137 with sigma of 0.01
 C1G-C1H
 1.456 with sigma of 0.01
 C1H-N6
 2.593 with sigma of 0.02
 N9-C1K
 1.14 with sigma of 0.02
 C1K-N9
 1.137 with sigma of 0.01
 C1K-C1L
 1.456 with sigma of 0.01
 C1L-N9
 2.593 with sigma of 0.02
 N10-C1M
 1.14 with sigma of 0.02
 C1M-N10
 1.137 with sigma of 0.01
 C1M-C1N
 1.456 with sigma of 0.01
 C1N-N10
 2.593 with sigma of 0.02
 N2-C1B
 2.59 with sigma of 0.04
 N1-C1D
 2.59 with sigma of 0.04
 N5-C1F
 2.59 with sigma of 0.04
 N6-C1H
 2.59 with sigma of 0.04
 N9-C1L
 2.59 with sigma of 0.04
 N10-C1N
 2.59 with sigma of 0.04
 C123-C167 \\sim C123-C1I
 with sigma of 0.02
 C123-C149 \\sim C123-C40
 with sigma of 0.02
3. Uiso/Uaniso restraints and constraints
N2 \\sim C1A \\sim C1B: within 2A with sigma of 0.04 and sigma for terminal
atoms of 0.08 within 2A
N1 \\sim C1C \\sim C1D: within 2A with sigma of 0.04 and sigma for terminal
atoms of 0.08 within 2A
N5 \\sim C1E \\sim C1F: within 2A with sigma of 0.04 and sigma for terminal
atoms of 0.08 within 2A
N6 \\sim C1G \\sim C1H: within 2A with sigma of 0.04 and sigma for terminal
atoms of 0.08 within 2A
N9 \\sim C1K \\sim C1L: within 2A with sigma of 0.04 and sigma for terminal
atoms of 0.08 within 2A
N10 \\sim C1M \\sim C1N: within 2A with sigma of 0.04 and sigma for terminal
atoms of 0.08 within 2A
Uiso(C40) = Uiso(C1I)
4. Rigid body (RIGU) restrains
 N2, C1A, C1B
 with sigma for 1-2 distances of 0.004 and sigma for 1-3 distances of 0.004
 N1, C1C, C1D
 with sigma for 1-2 distances of 0.004 and sigma for 1-3 distances of 0.004
 N5, C1E, C1F
 with sigma for 1-2 distances of 0.004 and sigma for 1-3 distances of 0.004
 N6, C1G, C1H
 with sigma for 1-2 distances of 0.004 and sigma for 1-3 distances of 0.004
 N9, C1K, C1L
 with sigma for 1-2 distances of 0.004 and sigma for 1-3 distances of 0.004
 N10, C1M, C1N
 with sigma for 1-2 distances of 0.004 and sigma for 1-3 distances of 0.004
5. Others
 Sof(H12D)=Sof(C40)=Sof(H40A)=Sof(H40B)=Sof(H40C)=Sof(C1I)=Sof(H1IA)=Sof(H1IB)=
 Sof(H1IC)=1-FVAR(1)
 Sof(H123)=Sof(C149)=Sof(H14S)=Sof(H14T)=Sof(H14U)=Sof(C167)=Sof(H16S)=
 Sof(H16T)=Sof(H16U)=FVAR(1)
 Fixed Sof: N9(0.5) C1K(0.5) C1L(0.5) H1LA(0.5) H1LB(0.5) H1LC(0.5)
6.a Ternary CH refined with riding coordinates:
 C38(H38), C50(H50), C57(H57), C67(H67), C69(H69), C82(H82), C94(H94),
 C100(H100), C104(H104), C106(H106), C109(H109), C113(H113), C114(H114),
 C117(H117), C123(H123), C123(H12D), C132(H132), C135(H135), C144(H144)
6.b Secondary CH2 refined with riding coordinates:
 C91(H91A,H91B), C98(H98A,H98B), C137(H13G,H13H), C138(H13I,H13J)
6.c Me refined with riding coordinates:
 C160(H16A,H16B,H16C), C1I(H1IA,H1IB,H1IC)
6.d Aromatic/amide H refined with riding coordinates:
 C3(H3), C5(H5), C6(H6), C9(H9), C13(H13), N16(H16), C17(H17), C19(H19),
 C21(H21), C23(H23), C27(H27), C32(H32), C33(H33), C35(H35), C37(H37), C41(H41),
  C46(H46), C49(H49), C52(H52), C56(H56), C58(H58), C62(H62), C65(H65),
 C66(H66), C68(H68), C70(H70), C75(H75), C77(H77), C78(H78), C81(H81), C84(H84),
  C90(H90), C95(H95), C99(H99), C102(H102), C103(H103), C107(H107), C110(H110),
 C115(H115), C119(H119), C121(H121), C125(H125), C131(H131), C136(H136),
 C148(H148), C156(H156)
6.e Tetrahedral OH refined with riding coordinates:
 O48(H48)
6.f Idealised Me refined as rotating group:
 C108(H10A,H10B,H10C), C116(H11A,H11B,H11C), C118(H11D,H11E,H11F), C122(H12A,
 H12B,H12C), C126(H12E,H12F,H12G), C127(H12H,H12I,H12J), C128(H12K,H12L,H12M),
 C129(H12N,H12O,H12P), C130(H13A,H13B,H13C), C133(H13D,H13E,H13F), C139(H13K,
 H13L,H13M), C140(H14A,H14B,H14C), C141(H14D,H14E,H14F), C143(H14G,H14H,H14I),
 C145(H14J,H14K,H14L), C146(H14M,H14N,H14O), C147(H14P,H14Q,H14R), C149(H14S,
 H14T,H14U), C150(H15A,H15B,H15C), C151(H15D,H15E,H15F), C152(H15G,H15H,H15I),
 C155(H15J,H15K,H15L), C161(H16D,H16E,H16F), C163(H16G,H16H,H16I), C164(H16J,
 H16K,H16L), C165(H16M,H16N,H16O), C166(H16P,H16Q,H16R), C167(H16S,H16T,H16U),
 C169(H16V,H16W,H16X), C171(H17A,H17B,H17C), C181(H18A,H18B,H18C), C206(H20A,
 H20B,H20C), C16(H16Y,H,HA), C7(H7A,H7B,H7C), C1B(H1BA,H1BB,H1BC), C1D(H1DA,
 H1DB,H1DC), C1F(H1FA,H1FB,H1FC), C1H(H1HA,H1HB,H1HC), C1L(H1LA,H1LB,H1LC),
 C1N(H1NA,H1NB,H1NC), C40(H40A,H40B,H40C)
;
_smtbx_masks_void_probe_radius 1.2
_smtbx_masks_void_truncation_radius 1.2
_olex2_submission_special_instructions 'No special instructions were received'

loop_
_space_group_symop_operation_xyz
'x, y, z'
'-x+1/2, -y, z+1/2'
'x+1/2, -y+1/2, -z'
'-x, y+1/2, -z+1/2'

loop_
_atom_site_label
_atom_site_type_symbol
_atom_site_fract_x
_atom_site_fract_y
_atom_site_fract_z
_atom_site_U_iso_or_equiv
_atom_site_adp_type
_atom_site_occupancy
_atom_site_site_symmetry_order
_atom_site_calc_flag
_atom_site_refinement_flags_posn
_atom_site_refinement_flags_adp
_atom_site_refinement_flags_occupancy
_atom_site_disorder_assembly
_atom_site_disorder_group
Se1 Se 0.81441(5) 0.88770(2) 0.11027(2) 0.05639(19) Uani 1 1 d . . . . .
C1 C 1.0993(4) 1.00053(19) 0.06876(10) 0.0326(9) Uani 1 1 d . . . . .
O2 O 0.9527(3) 1.00435(15) 0.03755(9) 0.0444(9) Uani 1 1 d . . . . .
C3 C 1.0903(4) 0.87947(19) 0.09670(11) 0.0364(11) Uani 1 1 d . . . . .
H3 H 1.121288 0.890012 0.115615 0.044 Uiso 1 1 calc R U . . .
O4 O 0.8503(3) 1.00381(16) 0.14563(10) 0.0513(10) Uani 1 1 d . . . . .
C5 C 1.0997(4) 1.12089(18) 0.09760(12) 0.0341(10) Uani 1 1 d . . . . .
H5 H 1.128309 1.109128 0.116594 0.041 Uiso 1 1 calc R U . . .
C6 C 0.9849(4) 0.78219(18) 0.00104(12) 0.0352(10) Uani 1 1 d . . . . .
H6 H 1.016458 0.760970 0.015512 0.042 Uiso 1 1 calc R U . . .
N7 N 0.6974(4) 1.01069(18) 0.12618(12) 0.0483(11) Uani 1 1 d . . . . .
C8 C 1.0031(4) 0.84852(19) 0.04084(12) 0.0357(11) Uani 1 1 d . . . . .
C9 C 1.0605(4) 1.10995(18) 0.04310(12) 0.0343(10) Uani 1 1 d . . . . .
H9 H 1.059149 1.090275 0.024711 0.041 Uiso 1 1 calc R U . . .
C10 C 0.9666(4) 0.82910(18) 0.01003(12) 0.0345(10) Uani 1 1 d . . . . .
C11 C 1.0523(4) 1.19672(19) 0.12687(12) 0.0395(12) Uani 1 1 d . . . . .
C12 C 0.7918(5) 1.0022(2) 0.12306(14) 0.0505(14) Uani 1 1 d . . . . .
C13 C 0.9992(4) 0.81927(19) 0.06776(12) 0.0385(11) Uani 1 1 d . . . . .
H13 H 0.966392 0.788918 0.066966 0.046 Uiso 1 1 calc R U . . .
C14 C 1.1523(4) 1.04388(18) 0.07174(11) 0.0350(11) Uani 1 1 d . . . . .
C15 C 1.0922(4) 0.90869(18) 0.07043(13) 0.0367(11) Uani 1 1 d . . . . .
N16 N 0.9380(3) 0.99356(16) 0.09054(10) 0.0404(10) Uani 1 1 d . . . . .
H16 H 0.969617 0.991254 0.108631 0.049 Uiso 1 1 calc R U . . .
C17 C 1.1220(4) 0.79888(19) 0.14380(12) 0.0384(11) Uani 1 1 d . . . . .
H17 H 1.180638 0.816143 0.138781 0.046 Uiso 1 1 calc R U . . .
C18 C 1.1021(4) 1.09162(18) 0.07073(11) 0.0330(10) Uani 1 1 d . . . . .
C19 C 1.0173(4) 1.18394(17) 0.06935(12) 0.0334(10) Uani 1 1 d . . . . .
H19 H 0.987497 1.215034 0.068802 0.040 Uiso 1 1 calc R U . . .
C20 C 0.9891(4) 1.00044(18) 0.06374(12) 0.0393(11) Uani 1 1 d . . . . .
C21 C 1.0464(5) 1.2507(2) 0.18213(12) 0.0452(13) Uani 1 1 d . . . . .
H21 H 1.043979 1.268950 0.201116 0.054 Uiso 1 1 calc R U . . .
C22 C 1.2096(4) 0.7680(2) 0.19103(12) 0.0431(13) Uani 1 1 d . . . . .
C23 C 1.0483(4) 0.89403(18) 0.04259(12) 0.0364(11) Uani 1 1 d . . . . .
H23 H 1.048722 0.914728 0.024682 0.044 Uiso 1 1 calc R U . . .
C24 C 1.1474(4) 0.95655(18) 0.07151(11) 0.0346(10) Uani 1 1 d . . . . .
C25 C 1.2165(4) 1.2216(2) 0.19676(12) 0.0405(12) Uani 1 1 d . . . . .
C26 C 0.9894(4) 1.17721(18) 0.01084(12) 0.0364(11) Uani 1 1 d . . . . .
C27 C 1.1304(4) 1.19627(19) 0.14752(12) 0.0369(11) Uani 1 1 d . . . . .
H27 H 1.186353 1.176808 0.142812 0.044 Uiso 1 1 calc R U . . .
C28 C 1.0400(5) 0.80287(19) 0.12423(12) 0.0403(12) Uani 1 1 d . . . . .
C29 C 0.9651(4) 1.2516(2) 0.16153(13) 0.0442(13) Uani 1 1 d . . . . .
C30 C 0.8929(4) 0.84407(19) -0.04122(12) 0.0364(11) Uani 1 1 d . . . . .
C31 C 1.0211(4) 1.15593(18) 0.04178(11) 0.0330(10) Uani 1 1 d . . . . .
C32 C 0.9187(4) 0.86069(18) -0.01122(12) 0.0367(11) Uani 1 1 d . . . . .
H32 H 0.904274 0.892998 -0.005160 0.044 Uiso 1 1 calc R U . . .
C33 C 1.2497(4) 0.9552(2) 0.07749(13) 0.0418(12) Uani 1 1 d . . . . .
H33 H 1.282526 0.925065 0.079972 0.050 Uiso 1 1 calc R U . . .
C34 C 0.9812(4) 1.24600(19) -0.02452(13) 0.0404(12) Uani 1 1 d . . . . .
C35 C 0.9507(4) 1.14826(19) -0.01231(12) 0.0372(11) Uani 1 1 d . . . . .
H35 H 0.938618 1.115029 -0.008130 0.045 Uiso 1 1 calc R U . . .
C36 C 1.1301(4) 1.22367(19) 0.17537(12) 0.0385(11) Uani 1 1 d . . . . .
C37 C 0.9695(4) 1.2248(2) 0.13373(12) 0.0415(12) Uani 1 1 d . . . . .
H37 H 0.915652 1.225631 0.119340 0.050 Uiso 1 1 calc R U . . .
C38 C 1.1358(5) 1.1486(2) 0.22403(14) 0.0465(13) Uani 1 1 d . . . . .
H38 H 1.078151 1.160851 0.211576 0.056 Uiso 1 1 calc R U . . .
C39 C 1.0569(4) 1.16655(19) 0.09759(12) 0.0357(11) Uani 1 1 d . . . . .
C41 C 0.8301(6) 1.0709(2) -0.11410(14) 0.0574(17) Uani 1 1 d . . . . .
H41 H 0.808278 1.049030 -0.129907 0.069 Uiso 1 1 calc R U . . .
C42 C 0.9513(5) 0.7479(2) 0.15845(13) 0.0464(13) Uani 1 1 d . . . . .
C43 C 1.1194(4) 0.7698(2) 0.17073(12) 0.0405(12) Uani 1 1 d . . . . .
C44 C 0.8432(5) 0.87866(19) -0.06376(12) 0.0432(13) Uani 1 1 d . . . . .
C45 C 0.8928(5) 1.13385(19) -0.06798(13) 0.0416(12) Uani 1 1 d . . . . .
C46 C 0.6806(6) 0.6723(3) 0.17610(16) 0.066(2) Uani 1 1 d . . . . .
H46 H 0.620348 0.655534 0.179688 0.079 Uiso 1 1 calc R U . . .
C47 C 0.9985(4) 1.29871(18) -0.03073(12) 0.0359(11) Uani 1 1 d . . . . .
O48 O 0.6914(4) 0.89140(19) 0.12800(12) 0.0705(13) Uani 1 1 d . . . . .
H48 H 0.667660 0.863455 0.129800 0.106 Uiso 1 1 calc R U . . .
C49 C 0.9126(4) 0.79659(19) -0.04967(12) 0.0374(11) Uani 1 1 d . . . . .
H49 H 0.894509 0.785451 -0.070096 0.045 Uiso 1 1 calc R U . . .
C50 C 0.8307(5) 0.9899(2) 0.08996(13) 0.0454(13) Uani 1 1 d . . . . .
H50 H 0.804216 1.014113 0.074605 0.054 Uiso 1 1 calc R U . . .
C51 C 0.9041(5) 0.9094(2) -0.08179(15) 0.0476(13) Uani 1 1 d . . . . .
C52 C 1.2533(4) 1.0415(2) 0.07716(13) 0.0411(12) Uani 1 1 d . . . . .
H52 H 1.289684 1.070757 0.079162 0.049 Uiso 1 1 calc R U . . .
C53 C 1.0437(4) 0.83475(19) 0.09593(12) 0.0373(11) Uani 1 1 d . . . . .
C54 C 1.2785(5) 0.7298(2) 0.18811(13) 0.0510(15) Uani 1 1 d . . . . .
C56 C 1.3022(4) 0.9981(2) 0.07973(13) 0.0478(13) Uani 1 1 d . . . . .
H56 H 1.371662 0.997520 0.083016 0.057 Uiso 1 1 calc R U . . .
C57 C 0.7163(5) 1.1597(2) -0.05663(14) 0.0477(14) Uani 1 1 d . . . . .
H57 H 0.751495 1.179444 -0.040348 0.057 Uiso 1 1 calc R U . . .
C58 C 1.3040(5) 1.1802(2) 0.23863(14) 0.0526(15) Uani 1 1 d . . . . .
H58 H 1.307446 1.155733 0.254321 0.063 Uiso 1 1 calc R U . . .
O59 O 0.6890(5) 1.0198(2) 0.21028(12) 0.0822(16) Uani 1 1 d . . . . .
C60 C 0.9826(4) 0.71437(18) -0.03878(12) 0.0377(11) Uani 1 1 d . . . . .
C61 C 1.2282(5) 0.8057(2) 0.21257(13) 0.0485(14) Uani 1 1 d . . . . .
C62 C 0.9434(4) 1.21537(19) -0.04795(13) 0.0391(11) Uani 1 1 d . . . . .
H62 H 0.927659 1.228174 -0.068145 0.047 Uiso 1 1 calc R U . . .
C63 C 0.7930(5) 1.1302(2) -0.07385(12) 0.0443(13) Uani 1 1 d . . . . .
C64 C 0.9631(5) 1.1076(2) -0.08518(13) 0.0451(13) Uani 1 1 d . . . . .
C65 C 1.0050(4) 1.22643(19) 0.00483(13) 0.0389(11) Uani 1 1 d . . . . .
H65 H 1.031957 1.246567 0.020845 0.047 Uiso 1 1 calc R U . . .
C66 C 1.3771(5) 1.2485(2) 0.21268(16) 0.0550(16) Uani 1 1 d . . . . .
H66 H 1.430483 1.270659 0.210851 0.066 Uiso 1 1 calc R U . . .
C67 C 1.2605(6) 0.6879(2) 0.16566(15) 0.0548(16) Uani 1 1 d . . . . .
H67 H 1.197329 0.694535 0.154198 0.066 Uiso 1 1 calc R U . . .
C68 C 1.0336(5) 0.7440(2) 0.17719(12) 0.0466(14) Uani 1 1 d . . . . .
H68 H 1.031883 0.723195 0.195014 0.056 Uiso 1 1 calc R U . . .
C69 C 1.1443(5) 0.7446(3) -0.06235(16) 0.0541(15) Uani 1 1 d . . . . .
H69 H 1.123122 0.774461 -0.050910 0.065 Uiso 1 1 calc R U . . .
C70 C 0.9558(4) 0.7767(2) 0.13159(12) 0.0397(12) Uani 1 1 d . . . . .
H70 H 0.900061 0.778423 0.117996 0.048 Uiso 1 1 calc R U . . .
C71 C 0.8729(4) 1.2807(2) 0.16910(13) 0.0470(14) Uani 1 1 d . . . . .
C74 C 0.8559(5) 0.7211(3) 0.16535(13) 0.0526(16) Uani 1 1 d . . . . .
C75 C 1.3638(5) 0.7310(2) 0.20643(14) 0.0517(15) Uani 1 1 d . . . . .
H75 H 1.410287 0.705411 0.204651 0.062 Uiso 1 1 calc R U . . .
C76 C 1.2198(5) 1.1843(2) 0.21997(13) 0.0435(13) Uani 1 1 d . . . . .
C77 C 0.9313(5) 1.0761(2) -0.10830(15) 0.0527(15) Uani 1 1 d . . . . .
H77 H 0.977851 1.057923 -0.120195 0.063 Uiso 1 1 calc R U . . .
C78 C 0.8567(6) 0.9423(2) -0.10229(15) 0.0548(16) Uani 1 1 d . . . . .
H78 H 0.895443 0.963882 -0.114590 0.066 Uiso 1 1 calc R U . . .
C79 C 0.7425(5) 0.8794(2) -0.06677(13) 0.0439(13) Uani 1 1 d . . . . .
C80 C 0.8719(5) 1.3302(3) 0.16140(13) 0.0525(15) Uani 1 1 d . . . . .
C81 C 0.9477(5) 1.3823(2) -0.02473(18) 0.0564(16) Uani 1 1 d . . . . .
H81 H 0.902402 1.405947 -0.017237 0.068 Uiso 1 1 calc R U . . .
C82 C 1.1546(5) 0.8468(2) 0.21666(15) 0.0509(15) Uani 1 1 d . . . . .
H82 H 1.101579 0.842144 0.200479 0.061 Uiso 1 1 calc R U . . .
C83 C 0.7947(5) 1.2581(3) 0.18344(14) 0.0542(16) Uani 1 1 d . . . . .
C84 C 1.3822(5) 0.7680(3) 0.22691(15) 0.0578(17) Uani 1 1 d . . . . .
H84 H 1.441730 0.768615 0.238806 0.069 Uiso 1 1 calc R U . . .
O85 O 0.6873(4) 0.9509(2) 0.18199(12) 0.0697(13) Uani 1 1 d . . . . .
C86 C 0.7794(5) 0.7443(2) 0.18170(14) 0.0536(16) Uani 1 1 d . . . . .
C87 C 0.9306(5) 1.3329(2) -0.01869(14) 0.0479(14) Uani 1 1 d . . . . .
C88 C 0.9179(5) 0.6762(2) -0.03122(13) 0.0439(13) Uani 1 1 d . . . . .
C89 C 0.9289(4) 1.16739(19) -0.04210(12) 0.0396(12) Uani 1 1 d . . . . .
C90 C 0.6912(5) 0.7203(3) 0.18642(15) 0.0579(16) Uani 1 1 d . . . . .
H90 H 0.637723 0.736127 0.196638 0.069 Uiso 1 1 calc R U . . .
C91 C 0.6207(5) 1.0146(3) 0.10152(17) 0.0597(17) Uani 1 1 d . . . . .
H91A H 0.590223 0.982805 0.096948 0.072 Uiso 1 1 calc R U . . .
H91B H 0.647786 1.028389 0.081756 0.072 Uiso 1 1 calc R U . . .
C92 C 1.0709(5) 0.7049(2) -0.05453(14) 0.0492(14) Uani 1 1 d . . . . .
C94 C 0.7946(6) 0.7950(2) 0.19457(16) 0.0586(17) Uani 1 1 d . . . . .
H94 H 0.840735 0.812351 0.180036 0.070 Uiso 1 1 calc R U . . .
C95 C 1.3119(6) 0.8053(2) 0.23023(14) 0.0556(15) Uani 1 1 d . . . . .
H95 H 1.323316 0.830574 0.245020 0.067 Uiso 1 1 calc R U . . .
C96 C 0.9585(4) 0.76489(19) -0.02861(13) 0.0378(11) Uani 1 1 d . . . . .
C97 C 1.2955(5) 1.2538(2) 0.19352(13) 0.0475(13) Uani 1 1 d . . . . .
C98 C 0.7983(5) 0.9388(2) 0.07939(14) 0.0465(13) Uani 1 1 d . . . . .
H98A H 0.836429 0.930037 0.060285 0.056 Uiso 1 1 calc R U . . .
H98B H 0.727732 0.940256 0.073288 0.056 Uiso 1 1 calc R U . . .
C99 C 0.9409(5) 0.6296(2) -0.04056(16) 0.0505(14) Uani 1 1 d . . . . .
H99 H 0.896635 0.603971 -0.035798 0.061 Uiso 1 1 calc R U . . .
C100 C 0.8203(5) 0.6866(2) -0.01478(18) 0.0596(17) Uani 1 1 d . . . . .
H100 H 0.831008 0.715408 -0.000907 0.072 Uiso 1 1 calc R U . . .
C101 C 1.0821(5) 1.3140(2) -0.04764(14) 0.0472(13) Uani 1 1 d . . . . .
C102 C 1.0956(5) 1.3644(2) -0.05234(15) 0.0492(14) Uani 1 1 d . . . . .
H102 H 1.152336 1.375455 -0.063415 0.059 Uiso 1 1 calc R U . . .
C103 C 0.7066(6) 1.3346(3) 0.18273(15) 0.067(2) Uani 1 1 d . . . . .
H103 H 0.649396 1.353181 0.187494 0.081 Uiso 1 1 calc R U . . .
C104 C 1.2908(5) 1.2959(2) 0.16999(15) 0.0538(15) Uani 1 1 d . . . . .
H104 H 1.239952 1.287208 0.153833 0.065 Uiso 1 1 calc R U . . .
C106 C 1.0147(6) 0.9077(3) -0.0793(2) 0.072(2) Uani 1 1 d . . . . .
H106 H 1.033069 0.875568 -0.070128 0.086 Uiso 1 1 calc R U . . .
C107 C 0.6991(5) 0.9127(2) -0.08746(14) 0.0526(15) Uani 1 1 d . . . . .
H107 H 0.629185 0.913757 -0.089548 0.063 Uiso 1 1 calc R U . . .
C108 C 1.1638(6) 1.0990(2) 0.21086(17) 0.0587(17) Uani 1 1 d . . . . .
H10A H 1.182348 1.102182 0.188588 0.088 Uiso 1 1 calc R U . . .
H10B H 1.107227 1.077015 0.212714 0.088 Uiso 1 1 calc R U . . .
H10C H 1.219721 1.085924 0.222835 0.088 Uiso 1 1 calc R U . . .
C109 C 1.0739(5) 1.1157(2) -0.08011(15) 0.0519(14) Uani 1 1 d . . . . .
H109 H 1.080055 1.137432 -0.061348 0.062 Uiso 1 1 calc R U . A 1
C110 C 0.7092(5) 1.2857(3) 0.18999(15) 0.0594(18) Uani 1 1 d . . . . .
H110 H 0.653361 1.270731 0.199423 0.071 Uiso 1 1 calc R U . . .
C111 C 0.6824(5) 0.9940(3) 0.18339(16) 0.0646(18) Uani 1 1 d . . . . .
C112 C 0.8434(5) 0.6728(2) 0.15466(14) 0.0518(15) Uani 1 1 d . . . . .
C113 C 0.6748(5) 0.8440(2) -0.04902(16) 0.0575(17) Uani 1 1 d . . . . .
H113 H 0.717516 0.823795 -0.034967 0.069 Uiso 1 1 calc R U . . .
C114 C 0.6615(5) 1.0292(3) 0.15723(16) 0.0555(16) Uani 1 1 d . . . . .
H114 H 0.694164 1.060833 0.162002 0.067 Uiso 1 1 calc R U . . .
C115 C 0.7625(5) 1.0969(2) -0.09745(14) 0.0485(14) Uani 1 1 d . . . . .
H115 H 0.694016 1.092654 -0.101639 0.058 Uiso 1 1 calc R U . . .
C116 C 0.6647(6) 1.1950(3) -0.07935(16) 0.0621(18) Uani 1 1 d . . . . .
H11A H 0.714349 1.215474 -0.089609 0.093 Uiso 1 1 calc R U . . .
H11B H 0.618437 1.215317 -0.067494 0.093 Uiso 1 1 calc R U . . .
H11C H 0.628536 1.176653 -0.095429 0.093 Uiso 1 1 calc R U . . .
C117 C 0.7976(6) 1.2058(3) 0.19333(17) 0.0625(18) Uani 1 1 d . . . . .
H117 H 0.844666 1.188864 0.178892 0.075 Uiso 1 1 calc R U . . .
C118 C 1.2565(7) 1.3418(3) 0.1855(2) 0.078(2) Uani 1 1 d . . . . .
H11D H 1.200663 1.334648 0.199474 0.117 Uiso 1 1 calc R U . . .
H11E H 1.235691 1.364880 0.169254 0.117 Uiso 1 1 calc R U . . .
H11F H 1.310743 1.355674 0.197838 0.117 Uiso 1 1 calc R U . . .
C119 C 1.0303(5) 1.3965(2) -0.04150(17) 0.0544(16) Uani 1 1 d . . . . .
H119 H 1.040854 1.429927 -0.045431 0.065 Uiso 1 1 calc R U . . .
C121 C 0.7566(5) 0.9436(2) -0.10471(16) 0.0570(16) Uani 1 1 d . . . . .
H121 H 0.726219 0.966283 -0.118519 0.068 Uiso 1 1 calc R U . . .
C122 C 0.8427(6) 0.7928(3) 0.22711(19) 0.068(2) Uani 1 1 d . . . . .
H12A H 0.800675 0.774178 0.241482 0.103 Uiso 1 1 calc R U . . .
H12B H 0.850957 0.825709 0.235325 0.103 Uiso 1 1 calc R U . . .
H12C H 0.907553 0.777208 0.225415 0.103 Uiso 1 1 calc R U . . .
C123 C 0.8374(5) 1.3175(2) -0.00120(19) 0.0604(18) Uani 1 1 d D . . . .
H123 H 0.855061 1.288411 0.011620 0.073 Uiso 0.770(19) 1 calc R U P B 1
H12D H 0.831957 1.281487 -0.000357 0.073 Uiso 0.230(19) 1 calc R U P B 2
C125 C 1.3825(5) 1.2114(3) 0.23458(16) 0.0592(17) Uani 1 1 d . . . . .
H125 H 1.440647 1.207353 0.246882 0.071 Uiso 1 1 calc R U . . .
C126 C 0.8381(6) 1.2008(3) 0.22686(17) 0.0635(18) Uani 1 1 d . . . . .
H12E H 0.903631 1.215807 0.228037 0.095 Uiso 1 1 calc R U . . .
H12F H 0.843240 1.166481 0.232336 0.095 Uiso 1 1 calc R U . . .
H12G H 0.793384 1.216964 0.241706 0.095 Uiso 1 1 calc R U . . .
C127 C 1.2485(9) 0.6408(3) 0.1830(2) 0.088(3) Uani 1 1 d . . . . .
H12H H 1.240904 0.614442 0.167709 0.132 Uiso 1 1 calc R U . . .
H12I H 1.189756 0.642383 0.196488 0.132 Uiso 1 1 calc R U . . .
H12J H 1.307025 0.634857 0.196067 0.132 Uiso 1 1 calc R U . . .
C128 C 1.1035(7) 1.1445(3) 0.25820(16) 0.069(2) Uani 1 1 d . . . . .
H12K H 1.155697 1.128629 0.270481 0.104 Uiso 1 1 calc R U . . .
H12L H 1.042791 1.125247 0.259437 0.104 Uiso 1 1 calc R U . . .
H12M H 1.091264 1.176830 0.266773 0.104 Uiso 1 1 calc R U . . .
C129 C 0.7420(5) 0.7000(3) -0.0382(2) 0.075(2) Uani 1 1 d . . . . .
H12N H 0.764628 0.727616 -0.050808 0.112 Uiso 1 1 calc R U . . .
H12O H 0.681314 0.708846 -0.026947 0.112 Uiso 1 1 calc R U . . .
H12P H 0.728914 0.672477 -0.052105 0.112 Uiso 1 1 calc R U . . .
C130 C 0.6239(6) 0.8100(3) -0.0724(2) 0.076(2) Uani 1 1 d . . . . .
H13A H 0.581845 0.828852 -0.086673 0.114 Uiso 1 1 calc R U . . .
H13B H 0.583326 0.786613 -0.060842 0.114 Uiso 1 1 calc R U . . .
H13C H 0.674056 0.792724 -0.084756 0.114 Uiso 1 1 calc R U . . .
C131 C 0.7862(7) 1.3560(3) 0.16872(16) 0.072(2) Uani 1 1 d . . . . .
H131 H 0.783171 1.389482 0.163799 0.086 Uiso 1 1 calc R U . . .
C132 C 0.9226(6) 0.6473(3) 0.13606(17) 0.0655(19) Uani 1 1 d . . . . .
H132 H 0.974387 0.671859 0.130885 0.079 Uiso 1 1 calc R U . . .
C133 C 1.2476(5) 0.7320(3) -0.0512(2) 0.0661(19) Uani 1 1 d . . . . .
H13D H 1.246293 0.725324 -0.028463 0.099 Uiso 1 1 calc R U . . .
H13E H 1.292086 0.759181 -0.055396 0.099 Uiso 1 1 calc R U . . .
H13F H 1.271095 0.703270 -0.062492 0.099 Uiso 1 1 calc R U . . .
C135 C 1.1569(5) 1.2787(3) -0.06068(16) 0.0559(16) Uani 1 1 d . . . . .
H135 H 1.138531 1.245705 -0.053049 0.067 Uiso 1 1 calc R U . . .
C136 C 0.7559(6) 0.6498(3) 0.16105(15) 0.0644(19) Uani 1 1 d . . . . .
H136 H 0.747941 0.617119 0.154719 0.077 Uiso 1 1 calc R U . . .
C137 C 0.5471(5) 1.0491(3) 0.11719(16) 0.0610(17) Uani 1 1 d . . . . .
H13G H 0.566077 1.083189 0.113415 0.073 Uiso 1 1 calc R U . . .
H13H H 0.479549 1.043802 0.108887 0.073 Uiso 1 1 calc R U . . .
C138 C 0.5520(5) 1.0373(3) 0.15145(18) 0.0636(18) Uani 1 1 d . . . . .
H13I H 0.513417 1.007783 0.156300 0.076 Uiso 1 1 calc R U . . .
H13J H 0.526650 1.064383 0.164422 0.076 Uiso 1 1 calc R U . . .
C139 C 0.6983(7) 1.1796(3) 0.1910(2) 0.085(3) Uani 1 1 d . . . . .
H13K H 0.653497 1.191835 0.207355 0.128 Uiso 1 1 calc R U . . .
H13L H 0.708489 1.144797 0.194085 0.128 Uiso 1 1 calc R U . . .
H13M H 0.669245 1.185257 0.170148 0.128 Uiso 1 1 calc R U . . .
C140 C 0.6980(7) 0.8248(3) 0.1968(2) 0.085(3) Uani 1 1 d . . . . .
H14A H 0.665313 0.825174 0.176116 0.128 Uiso 1 1 calc R U . . .
H14B H 0.713700 0.857999 0.203130 0.128 Uiso 1 1 calc R U . . .
H14C H 0.653957 0.810119 0.212425 0.128 Uiso 1 1 calc R U . . .
C141 C 1.1047(7) 0.8445(3) 0.24931(19) 0.077(2) Uani 1 1 d . . . . .
H14D H 1.072898 0.812936 0.252017 0.115 Uiso 1 1 calc R U . . .
H14E H 1.054783 0.870103 0.250877 0.115 Uiso 1 1 calc R U . . .
H14F H 1.154558 0.849075 0.265823 0.115 Uiso 1 1 calc R U . . .
C143 C 1.3868(6) 1.3034(3) 0.15252(18) 0.070(2) Uani 1 1 d . . . . .
H14G H 1.436441 1.316592 0.167030 0.104 Uiso 1 1 calc R U . . .
H14H H 1.376375 1.326144 0.135078 0.104 Uiso 1 1 calc R U . . .
H14I H 1.410021 1.272415 0.144121 0.104 Uiso 1 1 calc R U . . .
C144 C 0.9569(6) 1.3549(3) 0.14510(18) 0.0647(19) Uani 1 1 d . . . . .
H144 H 1.011450 1.330661 0.143103 0.078 Uiso 1 1 calc R U . . .
C145 C 0.6016(7) 0.8698(3) -0.0285(2) 0.083(2) Uani 1 1 d . . . . .
H14J H 0.636695 0.887217 -0.011781 0.124 Uiso 1 1 calc R U . . .
H14K H 0.556446 0.846170 -0.019021 0.124 Uiso 1 1 calc R U . . .
H14L H 0.563779 0.892763 -0.041316 0.124 Uiso 1 1 calc R U . . .
C146 C 1.1553(7) 1.2779(3) -0.09688(19) 0.078(2) Uani 1 1 d . . . . .
H14M H 1.087695 1.271867 -0.104232 0.117 Uiso 1 1 calc R U . . .
H14N H 1.198865 1.252108 -0.104531 0.117 Uiso 1 1 calc R U . . .
H14O H 1.178231 1.309092 -0.105017 0.117 Uiso 1 1 calc R U . . .
C147 C 0.7852(7) 0.6457(3) 0.00627(19) 0.075(2) Uani 1 1 d . . . . .
H14P H 0.762502 0.618686 -0.006852 0.112 Uiso 1 1 calc R U . . .
H14Q H 0.730573 0.657070 0.019528 0.112 Uiso 1 1 calc R U . . .
H14R H 0.839804 0.634870 0.019728 0.112 Uiso 1 1 calc R U . . .
C148 C 1.0274(6) 0.6200(2) -0.05673(19) 0.0642(19) Uani 1 1 d . . . . .
H148 H 1.042527 0.587950 -0.063239 0.077 Uiso 1 1 calc R U . . .
C149 C 0.7589(6) 1.3016(4) -0.0249(3) 0.066(3) Uani 0.770(19) 1 d D . P B 1
H14S H 0.786282 1.276445 -0.038652 0.099 Uiso 0.770(19) 1 calc R U P B 1
H14T H 0.738480 1.329363 -0.037678 0.099 Uiso 0.770(19) 1 calc R U P B 1
H14U H 0.701578 1.288690 -0.013516 0.099 Uiso 0.770(19) 1 calc R U P B 1
C150 C 0.8829(7) 0.6282(3) 0.1050(2) 0.082(2) Uani 1 1 d . . . . .
H15A H 0.837719 0.601251 0.109010 0.122 Uiso 1 1 calc R U . . .
H15B H 0.937965 0.617054 0.091810 0.122 Uiso 1 1 calc R U . . .
H15C H 0.847379 0.654124 0.093953 0.122 Uiso 1 1 calc R U . . .
C151 C 1.2595(5) 1.2896(3) -0.0490(2) 0.071(2) Uani 1 1 d . . . . .
H15D H 1.280051 1.321483 -0.056662 0.107 Uiso 1 1 calc R U . . .
H15E H 1.305293 1.264942 -0.056906 0.107 Uiso 1 1 calc R U . . .
H15F H 1.259939 1.289400 -0.025872 0.107 Uiso 1 1 calc R U . . .
C152 C 1.2015(7) 0.8952(3) 0.2104(3) 0.090(3) Uani 1 1 d . . . . .
H15G H 1.253034 0.901325 0.226187 0.135 Uiso 1 1 calc R U . . .
H15H H 1.151142 0.920595 0.211695 0.135 Uiso 1 1 calc R U . . .
H15I H 1.231023 0.895252 0.189269 0.135 Uiso 1 1 calc R U . . .
C155 C 0.6397(6) 1.1285(3) -0.03941(19) 0.069(2) Uani 1 1 d . . . . .
H15J H 0.604618 1.108285 -0.054756 0.104 Uiso 1 1 calc R U . . .
H15K H 0.592407 1.149449 -0.028480 0.104 Uiso 1 1 calc R U . . .
H15L H 0.673280 1.107780 -0.023986 0.104 Uiso 1 1 calc R U . . .
C156 C 1.0913(6) 0.6574(2) -0.06327(18) 0.0632(18) Uani 1 1 d . . . . .
H156 H 1.151244 0.650647 -0.074083 0.076 Uiso 1 1 calc R U . . .
C160 C 0.9255(8) 1.3693(4) 0.1114(2) 0.101(3) Uani 1 1 d . . . . .
H16A H 0.980749 1.385411 0.100753 0.152 Uiso 1 1 calc R U . . .
H16B H 0.906717 1.340310 0.099565 0.152 Uiso 1 1 calc R U . . .
H16C H 0.869017 1.391462 0.112506 0.152 Uiso 1 1 calc R U . . .
C161 C 0.7009(10) 0.9898(5) 0.2390(2) 0.112(4) Uani 1 1 d . . . . .
H16D H 0.764518 0.972891 0.238190 0.168 Uiso 1 1 calc R U . . .
H16E H 0.647207 0.966125 0.240141 0.168 Uiso 1 1 calc R U . . .
H16F H 0.698986 1.010626 0.257752 0.168 Uiso 1 1 calc R U . . .
C163 C 0.9966(7) 1.3971(3) 0.1647(3) 0.096(3) Uani 1 1 d . . . . .
H16G H 1.058638 1.408725 0.155427 0.144 Uiso 1 1 calc R U . . .
H16H H 1.008558 1.386338 0.186386 0.144 Uiso 1 1 calc R U . . .
H16I H 0.948040 1.423437 0.164765 0.144 Uiso 1 1 calc R U . . .
C164 C 1.3421(8) 0.6850(4) 0.1413(2) 0.092(3) Uani 1 1 d . . . . .
H16J H 1.404594 0.677066 0.151738 0.139 Uiso 1 1 calc R U . . .
H16K H 1.348329 0.716271 0.130533 0.139 Uiso 1 1 calc R U . . .
H16L H 1.326069 0.659894 0.125796 0.139 Uiso 1 1 calc R U . . .
C165 C 0.9725(8) 0.6079(4) 0.1555(2) 0.100(3) Uani 1 1 d . . . . .
H16M H 1.003026 0.622381 0.174254 0.150 Uiso 1 1 calc R U . . .
H16N H 1.023525 0.592068 0.142734 0.150 Uiso 1 1 calc R U . . .
H16O H 0.923194 0.583990 0.162040 0.150 Uiso 1 1 calc R U . . .
C166 C 1.1440(7) 0.7558(4) -0.0973(2) 0.084(3) Uani 1 1 d . . . . .
H16P H 1.173849 0.728861 -0.108891 0.126 Uiso 1 1 calc R U . . .
H16Q H 1.182078 0.785367 -0.101151 0.126 Uiso 1 1 calc R U . . .
H16R H 1.075778 0.760493 -0.104450 0.126 Uiso 1 1 calc R U . . .
C167 C 0.7936(9) 1.3529(3) 0.0207(3) 0.071(3) Uani 0.770(19) 1 d D . P B 1
H16S H 0.742092 1.337135 0.033270 0.106 Uiso 0.770(19) 1 calc R U P B 1
H16T H 0.764417 1.379550 0.008568 0.106 Uiso 0.770(19) 1 calc R U P B 1
H16U H 0.844984 1.365597 0.034693 0.106 Uiso 0.770(19) 1 calc R U P B 1
C169 C 1.0678(8) 0.9128(5) -0.1097(3) 0.115(4) Uani 1 1 d . . . . .
H16V H 1.058210 0.945617 -0.117942 0.173 Uiso 1 1 calc R U . . .
H16W H 1.041687 0.889316 -0.124930 0.173 Uiso 1 1 calc R U . . .
H16X H 1.138438 0.906891 -0.106466 0.173 Uiso 1 1 calc R U . . .
C171 C 1.1145(7) 1.1431(5) -0.1074(3) 0.119(4) Uani 1 1 d . . . C 1
H17A H 1.183816 1.151278 -0.103323 0.179 Uiso 1 1 calc R U . C 1
H17B H 1.076316 1.172839 -0.110414 0.179 Uiso 1 1 calc R U . C 1
H17C H 1.110194 1.123176 -0.126521 0.179 Uiso 1 1 calc R U . C 1
C181 C 1.0512(8) 0.9475(5) -0.0559(3) 0.116(4) Uani 1 1 d . . . . .
H18A H 1.123591 0.947504 -0.055287 0.173 Uiso 1 1 calc R U . . .
H18B H 1.025169 0.940870 -0.034780 0.173 Uiso 1 1 calc R U . . .
H18C H 1.027693 0.979212 -0.063077 0.173 Uiso 1 1 calc R U . . .
C206 C 1.1318(9) 1.0705(4) -0.0723(5) 0.176(8) Uani 1 1 d . . . D 1
H20A H 1.123459 1.046715 -0.089244 0.264 Uiso 1 1 calc R U . D 1
H20B H 1.107533 1.056806 -0.052382 0.264 Uiso 1 1 calc R U . D 1
H20C H 1.202010 1.078577 -0.070127 0.264 Uiso 1 1 calc R U . D 1
N3 N 0.6747(7) 0.9994(3) 0.0195(2) 0.099(3) Uani 1 1 d . . . . .
N4 N 0.8130(5) 1.1164(2) 0.11770(16) 0.0692(16) Uani 1 1 d . . . . .
C16 C 0.8087(7) 1.0049(3) -0.02399(18) 0.072(2) Uani 1 1 d . . . . .
H16Y H 0.796028 1.032370 -0.038006 0.108 Uiso 1 1 calc R U . . .
H H 0.808043 0.974852 -0.036302 0.108 Uiso 1 1 calc R U . . .
HA H 0.873358 1.008794 -0.013908 0.108 Uiso 1 1 calc R U . . .
C4 C 0.7322(7) 1.0027(3) 0.0002(2) 0.075(2) Uani 1 1 d . . . . .
C7 C 0.9357(6) 1.0978(3) 0.16313(17) 0.0608(17) Uani 1 1 d . . . . .
H7A H 0.982152 1.072728 0.156234 0.091 Uiso 1 1 calc R U . . .
H7B H 0.898630 1.086174 0.181512 0.091 Uiso 1 1 calc R U . . .
H7C H 0.972360 1.127070 0.168857 0.091 Uiso 1 1 calc R U . . .
C2 C 0.8678(5) 1.1087(2) 0.13774(17) 0.0533(15) Uani 1 1 d . . . . .
N2 N 0.3758(7) 1.1224(3) 0.15442(19) 0.100(3) Uani 1 1 d D U . . .
C1A C 0.3765(6) 1.1451(3) 0.13243(18) 0.070(2) Uani 1 1 d D U . . .
C1B C 0.3705(8) 1.1738(3) 0.1034(2) 0.094(3) Uani 1 1 d D U . . .
H1BA H 0.417702 1.161168 0.087872 0.141 Uiso 1 1 calc R U . . .
H1BB H 0.386453 1.207623 0.108079 0.141 Uiso 1 1 calc R U . . .
H1BC H 0.303445 1.171803 0.094748 0.141 Uiso 1 1 calc R U . . .
N1 N 1.0987(4) 0.9953(2) 0.14558(13) 0.0603(13) Uani 1 1 d D U . . .
C1C C 1.1769(5) 0.9998(2) 0.15466(13) 0.0508(13) Uani 1 1 d D U . . .
C1D C 1.2779(5) 1.0054(3) 0.16625(17) 0.0610(16) Uani 1 1 d D U . . .
H1DA H 1.320501 0.981056 0.156416 0.092 Uiso 1 1 calc R U . . .
H1DB H 1.278840 1.001261 0.189233 0.092 Uiso 1 1 calc R U . . .
H1DC H 1.302120 1.037816 0.160894 0.092 Uiso 1 1 calc R U . . .
N5 N 1.4204(9) 0.9171(3) 0.1347(2) 0.129(4) Uani 1 1 d D U . . .
C1E C 1.4277(8) 0.8764(4) 0.1337(2) 0.104(3) Uani 1 1 d D U . . .
C1F C 1.4456(10) 0.8252(3) 0.1314(3) 0.115(4) Uani 1 1 d D U . . .
H1FA H 1.420434 0.813284 0.111113 0.172 Uiso 1 1 calc R U . . .
H1FB H 1.411851 0.808515 0.148676 0.172 Uiso 1 1 calc R U . . .
H1FC H 1.516839 0.819038 0.132684 0.172 Uiso 1 1 calc R U . . .
N6 N 0.9769(9) 0.9911(5) 0.2285(3) 0.144(4) Uani 1 1 d D U . . .
C1G C 0.9592(8) 0.9613(4) 0.2107(2) 0.092(3) Uani 1 1 d D U . . .
C1H C 0.9378(7) 0.9236(3) 0.1881(2) 0.082(2) Uani 1 1 d D U . . .
H1HA H 0.965633 0.932354 0.167550 0.124 Uiso 1 1 calc R U . . .
H1HB H 0.866009 0.919759 0.186187 0.124 Uiso 1 1 calc R U . . .
H1HC H 0.967038 0.893112 0.195323 0.124 Uiso 1 1 calc R U . . .
N9 N 0.7571(13) 0.9911(6) 0.3174(3) 0.090(4) Uani 0.5 1 d D U P . .
C1K C 0.8362(12) 1.0024(5) 0.3121(3) 0.071(4) Uani 0.5 1 d D U P . .
C1L C 0.9392(14) 1.0108(7) 0.3049(5) 0.110(7) Uani 0.5 1 d D U P . .
H1LA H 0.953836 0.998925 0.283626 0.166 Uiso 0.5 1 calc R U P . .
H1LB H 0.980599 0.993704 0.320279 0.166 Uiso 0.5 1 calc R U P . .
H1LC H 0.953088 1.045570 0.305997 0.166 Uiso 0.5 1 calc R U P . .
N10 N 1.5070(7) 0.8784(4) 0.2706(2) 0.124(3) Uani 1 1 d D U . . .
C1M C 1.4965(8) 0.8877(4) 0.2446(2) 0.097(3) Uani 1 1 d D U . . .
C1N C 1.4836(8) 0.8999(4) 0.2110(2) 0.101(3) Uani 1 1 d D U . . .
H1NA H 1.465097 0.870793 0.199250 0.151 Uiso 1 1 calc R U . . .
H1NB H 1.545745 0.912812 0.202629 0.151 Uiso 1 1 calc R U . . .
H1NC H 1.431472 0.924289 0.208871 0.151 Uiso 1 1 calc R U . . .
C40 C 0.742(2) 1.3396(17) -0.0102(11) 0.096(12) Uiso 0.230(19) 1 d D . P B 2
H40A H 0.692921 1.314043 -0.013761 0.144 Uiso 0.230(19) 1 calc R U P B 2
H40B H 0.750348 1.358455 -0.029590 0.144 Uiso 0.230(19) 1 calc R U P B 2
H40C H 0.719080 1.360862 0.006823 0.144 Uiso 0.230(19) 1 calc R U P B 2
C1I C 0.840(4) 1.3388(19) 0.0318(7) 0.096(12) Uiso 0.230(19) 1 d D . P B 2
H1IA H 0.900629 1.328227 0.042504 0.144 Uiso 0.230(19) 1 calc R U P B 2
H1IB H 0.839444 1.374164 0.030408 0.144 Uiso 0.230(19) 1 calc R U P B 2
H1IC H 0.782410 1.327713 0.043680 0.144 Uiso 0.230(19) 1 calc R U P B 2

loop_
_atom_site_aniso_label
_atom_site_aniso_U_11
_atom_site_aniso_U_22
_atom_site_aniso_U_33
_atom_site_aniso_U_23
_atom_site_aniso_U_13
_atom_site_aniso_U_12
Se1 0.0629(4) 0.0410(3) 0.0653(4) -0.0020(3) -0.0067(3) 0.0007(3)
C1 0.038(2) 0.034(2) 0.026(2) -0.004(2) -0.0030(18) -0.001(2)
O2 0.046(2) 0.048(2) 0.040(2) -0.0004(17) -0.0058(16) 0.0000(18)
C3 0.052(3) 0.039(3) 0.0191(19) -0.0036(18) -0.006(2) 0.008(2)
O4 0.055(2) 0.055(2) 0.044(2) 0.000(2) -0.0014(18) 0.000(2)
C5 0.036(2) 0.036(3) 0.031(2) 0.0016(19) -0.0029(19) -0.005(2)
C6 0.036(3) 0.033(3) 0.036(2) 0.001(2) 0.000(2) 0.000(2)
N7 0.044(3) 0.053(3) 0.048(3) -0.006(2) 0.003(2) 0.004(2)
C8 0.041(3) 0.034(3) 0.032(2) 0.001(2) -0.007(2) 0.005(2)
C9 0.042(3) 0.029(2) 0.032(2) -0.0011(19) -0.005(2) -0.009(2)
C10 0.040(3) 0.032(2) 0.031(2) -0.0006(19) 0.003(2) -0.004(2)
C11 0.053(3) 0.037(3) 0.029(2) 0.001(2) 0.002(2) -0.005(2)
C12 0.068(4) 0.038(3) 0.045(3) 0.005(3) -0.003(3) -0.011(3)
C13 0.048(3) 0.032(3) 0.035(3) -0.003(2) 0.002(2) -0.002(2)
C14 0.051(3) 0.032(3) 0.022(2) 0.0001(18) 0.000(2) 0.000(2)
C15 0.040(3) 0.030(2) 0.040(3) 0.001(2) 0.000(2) 0.005(2)
N16 0.045(2) 0.038(2) 0.038(2) -0.0042(18) -0.0036(19) 0.002(2)
C17 0.047(3) 0.032(3) 0.036(3) 0.003(2) 0.002(2) -0.001(2)
C18 0.036(2) 0.033(2) 0.031(2) 0.0008(19) 0.0004(19) -0.005(2)
C19 0.038(3) 0.026(2) 0.036(2) 0.0018(19) -0.001(2) -0.002(2)
C20 0.062(3) 0.022(2) 0.034(2) -0.004(2) -0.001(2) 0.004(2)
C21 0.061(4) 0.050(3) 0.025(2) -0.005(2) 0.005(2) 0.003(3)
C22 0.056(3) 0.043(3) 0.030(2) 0.006(2) 0.002(2) 0.001(3)
C23 0.052(3) 0.027(2) 0.031(2) 0.0022(19) 0.002(2) 0.003(2)
C24 0.046(3) 0.029(2) 0.028(2) -0.0012(19) -0.001(2) 0.003(2)
C25 0.051(3) 0.040(3) 0.031(2) -0.005(2) -0.002(2) -0.002(2)
C26 0.039(3) 0.032(3) 0.038(3) 0.004(2) 0.001(2) 0.001(2)
C27 0.044(3) 0.034(3) 0.033(2) 0.001(2) 0.007(2) 0.004(2)
C28 0.059(3) 0.034(3) 0.028(2) -0.0031(19) -0.001(2) 0.006(2)
C29 0.050(3) 0.045(3) 0.037(3) -0.005(2) 0.004(2) -0.001(3)
C30 0.034(3) 0.041(3) 0.034(2) 0.007(2) 0.002(2) -0.005(2)
C31 0.038(3) 0.031(2) 0.030(2) 0.0009(19) 0.000(2) -0.001(2)
C32 0.053(3) 0.026(2) 0.031(2) -0.0041(18) -0.005(2) 0.002(2)
C33 0.050(3) 0.031(3) 0.043(3) 0.003(2) -0.003(2) 0.003(2)
C34 0.051(3) 0.034(3) 0.036(3) 0.004(2) 0.003(2) -0.001(2)
C35 0.042(3) 0.032(3) 0.037(3) 0.005(2) 0.000(2) -0.001(2)
C36 0.050(3) 0.036(3) 0.030(2) 0.000(2) 0.001(2) -0.009(2)
C37 0.043(3) 0.050(3) 0.031(2) -0.001(2) 0.000(2) 0.001(2)
C38 0.056(4) 0.043(3) 0.040(3) -0.002(2) -0.003(3) -0.003(3)
C39 0.037(3) 0.036(3) 0.034(2) 0.001(2) 0.001(2) -0.001(2)
C41 0.096(5) 0.043(3) 0.033(3) -0.001(2) -0.013(3) 0.009(3)
C42 0.049(3) 0.054(3) 0.037(3) -0.002(2) -0.003(2) 0.003(3)
C43 0.050(3) 0.043(3) 0.029(2) -0.001(2) 0.000(2) 0.009(2)
C44 0.070(4) 0.036(3) 0.024(2) -0.0009(19) -0.009(2) -0.002(3)
C45 0.060(3) 0.030(3) 0.035(3) 0.007(2) -0.004(2) -0.004(2)
C46 0.057(4) 0.094(5) 0.047(3) 0.008(3) 0.000(3) -0.036(4)
C47 0.038(3) 0.030(2) 0.040(3) 0.003(2) -0.005(2) -0.005(2)
O48 0.080(3) 0.065(3) 0.066(3) 0.004(2) 0.014(3) -0.013(3)
C49 0.041(3) 0.042(3) 0.029(2) -0.002(2) -0.003(2) 0.003(2)
C50 0.054(3) 0.039(3) 0.044(3) 0.000(2) -0.007(3) 0.001(2)
C51 0.054(3) 0.041(3) 0.048(3) 0.000(2) 0.004(3) -0.007(3)
C52 0.043(3) 0.037(3) 0.042(3) 0.002(2) -0.004(2) -0.010(2)
C53 0.042(3) 0.036(3) 0.033(2) 0.003(2) 0.000(2) 0.006(2)
C54 0.071(4) 0.050(3) 0.032(3) 0.006(2) 0.006(3) 0.008(3)
C56 0.045(3) 0.050(3) 0.049(3) -0.004(3) -0.008(2) -0.002(3)
C57 0.055(4) 0.048(3) 0.040(3) -0.002(2) -0.007(3) -0.003(3)
C58 0.069(4) 0.044(3) 0.045(3) 0.000(2) -0.013(3) -0.006(3)
O59 0.095(4) 0.103(4) 0.049(3) -0.007(3) -0.002(3) 0.015(3)
C60 0.048(3) 0.031(3) 0.034(2) -0.003(2) -0.009(2) 0.006(2)
C61 0.066(4) 0.049(3) 0.031(3) 0.007(2) 0.000(3) 0.006(3)
C62 0.043(3) 0.036(3) 0.038(3) 0.002(2) -0.002(2) -0.002(2)
C63 0.061(4) 0.039(3) 0.033(3) 0.007(2) -0.009(2) -0.002(3)
C64 0.058(3) 0.035(3) 0.042(3) 0.004(2) -0.002(2) 0.000(3)
C65 0.046(3) 0.032(3) 0.038(3) 0.001(2) -0.006(2) 0.002(2)
C66 0.062(4) 0.048(4) 0.055(4) 0.001(3) -0.008(3) -0.025(3)
C67 0.073(4) 0.045(3) 0.046(3) 0.002(3) -0.004(3) 0.009(3)
C68 0.067(4) 0.048(3) 0.025(2) 0.007(2) 0.004(2) 0.000(3)
C69 0.049(3) 0.058(4) 0.055(4) -0.014(3) 0.012(3) 0.000(3)
C70 0.042(3) 0.042(3) 0.035(3) 0.001(2) -0.003(2) 0.002(2)
C71 0.049(3) 0.058(4) 0.034(3) -0.012(2) -0.001(2) 0.013(3)
C74 0.056(4) 0.074(4) 0.028(3) 0.018(3) -0.003(2) -0.006(3)
C75 0.059(4) 0.058(4) 0.038(3) 0.007(3) 0.005(3) 0.023(3)
C76 0.057(3) 0.033(3) 0.040(3) -0.005(2) -0.002(2) -0.004(2)
C77 0.077(4) 0.038(3) 0.043(3) -0.002(2) -0.001(3) 0.010(3)
C78 0.081(5) 0.038(3) 0.046(3) 0.013(3) 0.003(3) -0.004(3)
C79 0.058(3) 0.037(3) 0.037(3) 0.009(2) -0.006(2) -0.002(2)
C80 0.058(4) 0.069(4) 0.031(3) -0.004(3) 0.004(2) 0.019(3)
C81 0.057(4) 0.031(3) 0.081(4) 0.006(3) -0.010(3) 0.007(3)
C82 0.064(4) 0.044(3) 0.045(3) -0.003(2) -0.005(3) 0.016(3)
C83 0.053(4) 0.077(4) 0.033(3) -0.013(3) -0.001(3) 0.006(3)
C84 0.057(4) 0.078(5) 0.039(3) 0.007(3) -0.015(3) 0.005(3)
O85 0.081(3) 0.065(3) 0.063(3) 0.011(2) 0.006(3) 0.007(3)
C86 0.070(4) 0.053(4) 0.038(3) 0.015(3) 0.004(3) 0.009(3)
C87 0.061(4) 0.038(3) 0.045(3) 0.009(2) -0.011(3) 0.001(3)
C88 0.051(3) 0.044(3) 0.036(3) -0.008(2) -0.006(2) -0.003(3)
C89 0.054(3) 0.034(3) 0.031(2) -0.005(2) -0.001(2) -0.004(2)
C90 0.056(4) 0.072(4) 0.046(3) 0.009(3) 0.003(3) 0.000(4)
C91 0.061(4) 0.060(4) 0.058(4) -0.005(3) -0.008(3) 0.002(3)
C92 0.054(4) 0.046(3) 0.048(3) -0.004(3) -0.007(3) 0.008(3)
C94 0.070(4) 0.049(4) 0.056(4) 0.016(3) 0.009(3) -0.002(3)
C95 0.078(4) 0.049(3) 0.040(3) 0.005(2) -0.008(3) 0.005(3)
C96 0.040(3) 0.035(3) 0.038(3) -0.003(2) 0.001(2) -0.002(2)
C97 0.051(3) 0.054(3) 0.038(3) -0.007(2) 0.002(2) -0.009(3)
C98 0.052(3) 0.037(3) 0.051(3) -0.005(2) 0.001(3) -0.001(3)
C99 0.052(3) 0.037(3) 0.062(4) -0.005(3) -0.007(3) -0.007(3)
C100 0.057(4) 0.044(3) 0.078(5) -0.018(3) 0.004(4) -0.018(3)
C101 0.054(3) 0.044(3) 0.044(3) 0.006(2) -0.013(3) 0.000(3)
C102 0.052(3) 0.044(3) 0.052(3) 0.014(3) -0.002(3) -0.008(3)
C103 0.072(5) 0.095(6) 0.036(3) -0.001(3) 0.004(3) 0.029(4)
C104 0.063(4) 0.054(4) 0.044(3) 0.006(3) -0.005(3) -0.009(3)
C106 0.067(5) 0.064(5) 0.084(5) 0.032(4) 0.005(4) -0.006(4)
C107 0.063(4) 0.050(3) 0.045(3) 0.009(3) -0.013(3) 0.002(3)
C108 0.075(5) 0.041(3) 0.059(4) -0.005(3) -0.006(3) -0.003(3)
C109 0.054(3) 0.045(3) 0.057(4) -0.005(3) -0.009(3) 0.008(3)
C110 0.044(3) 0.093(6) 0.042(3) -0.013(3) 0.005(3) 0.005(3)
C111 0.056(4) 0.088(6) 0.051(4) -0.002(4) 0.004(3) 0.010(4)
C112 0.057(4) 0.056(4) 0.043(3) -0.001(3) -0.002(3) -0.009(3)
C113 0.053(4) 0.058(4) 0.062(4) 0.028(3) -0.014(3) -0.004(3)
C114 0.056(4) 0.054(4) 0.056(4) -0.007(3) 0.001(3) 0.003(3)
C115 0.056(3) 0.045(3) 0.045(3) -0.001(2) -0.007(3) -0.007(3)
C116 0.072(5) 0.061(4) 0.053(4) -0.004(3) -0.005(3) 0.012(3)
C117 0.062(4) 0.059(4) 0.066(4) -0.015(3) 0.022(3) -0.006(3)
C118 0.105(6) 0.051(4) 0.078(5) 0.021(4) 0.018(5) 0.011(4)
C119 0.058(4) 0.030(3) 0.075(4) 0.010(3) -0.019(3) -0.008(3)
C121 0.070(4) 0.051(4) 0.051(4) 0.014(3) -0.011(3) 0.008(3)
C122 0.082(5) 0.049(4) 0.074(5) -0.002(3) 0.003(4) -0.003(4)
C123 0.066(4) 0.030(3) 0.085(5) 0.004(3) 0.008(4) 0.005(3)
C125 0.057(4) 0.064(4) 0.057(4) 0.005(3) -0.018(3) -0.009(3)
C126 0.079(5) 0.050(4) 0.062(4) -0.002(3) 0.007(4) 0.012(3)
C127 0.138(8) 0.063(5) 0.064(5) -0.011(4) -0.003(5) 0.012(5)
C128 0.086(5) 0.079(5) 0.044(3) -0.002(3) 0.000(3) -0.031(4)
C129 0.052(4) 0.035(3) 0.137(8) 0.004(4) -0.007(4) -0.002(3)
C130 0.077(5) 0.065(5) 0.086(6) 0.029(4) -0.019(4) -0.019(4)
C131 0.102(6) 0.075(5) 0.040(3) -0.005(3) 0.006(4) 0.029(4)
C132 0.066(4) 0.072(5) 0.058(4) -0.002(4) 0.012(3) -0.015(4)
C133 0.061(4) 0.056(4) 0.081(5) -0.019(4) 0.006(4) 0.003(3)
C135 0.046(3) 0.061(4) 0.062(4) 0.016(3) 0.008(3) -0.004(3)
C136 0.082(5) 0.069(5) 0.042(3) -0.001(3) 0.006(3) -0.025(4)
C137 0.052(4) 0.075(5) 0.056(4) -0.006(3) 0.007(3) 0.005(3)
C138 0.055(4) 0.065(4) 0.071(5) 0.001(4) 0.006(3) 0.000(3)
C139 0.074(5) 0.088(6) 0.093(6) -0.027(5) 0.017(5) -0.020(5)
C140 0.084(6) 0.085(6) 0.087(6) 0.021(5) 0.015(5) 0.022(5)
C141 0.077(5) 0.085(6) 0.069(5) 0.017(4) 0.011(4) 0.038(4)
C143 0.075(5) 0.076(5) 0.058(4) 0.016(4) 0.008(4) -0.007(4)
C144 0.070(4) 0.057(4) 0.067(4) 0.009(3) 0.018(4) 0.010(3)
C145 0.090(6) 0.072(5) 0.086(6) 0.015(4) 0.030(5) -0.009(5)
C146 0.079(5) 0.091(6) 0.063(5) -0.003(4) 0.020(4) 0.003(4)
C147 0.085(6) 0.067(5) 0.072(5) -0.018(4) 0.019(4) -0.012(4)
C148 0.073(5) 0.037(3) 0.083(5) -0.016(3) -0.005(4) 0.009(3)
C149 0.036(4) 0.052(5) 0.111(8) -0.004(5) 0.004(5) 0.007(4)
C150 0.095(6) 0.083(6) 0.066(5) -0.028(4) 0.019(4) -0.016(5)
C151 0.056(4) 0.067(5) 0.090(6) 0.028(4) 0.003(4) 0.012(4)
C152 0.087(6) 0.058(5) 0.126(8) 0.008(5) 0.022(6) 0.011(4)
C155 0.066(4) 0.075(5) 0.066(5) 0.003(4) 0.017(4) 0.002(4)
C156 0.067(4) 0.050(4) 0.073(5) -0.016(3) 0.009(4) 0.008(3)
C160 0.100(7) 0.132(8) 0.072(5) 0.048(6) 0.027(5) 0.028(6)
C161 0.134(9) 0.154(10) 0.048(4) -0.008(5) -0.006(5) 0.022(8)
C163 0.090(6) 0.082(6) 0.116(8) -0.022(6) 0.036(6) 0.000(5)
C164 0.104(7) 0.103(7) 0.069(5) -0.035(5) 0.025(5) -0.016(5)
C165 0.094(7) 0.123(8) 0.083(6) -0.018(6) 0.021(5) 0.023(6)
C166 0.088(6) 0.098(6) 0.066(5) 0.016(5) 0.008(4) -0.019(5)
C167 0.070(7) 0.049(5) 0.094(8) 0.008(5) 0.016(6) 0.024(5)
C169 0.076(6) 0.146(10) 0.125(9) 0.045(8) 0.020(6) 0.000(6)
C171 0.066(5) 0.188(12) 0.103(8) 0.052(8) -0.004(5) -0.020(6)
C181 0.083(6) 0.131(9) 0.133(10) 0.019(8) -0.026(6) -0.029(6)
C206 0.097(8) 0.066(7) 0.37(3) -0.002(10) -0.072(12) 0.007(6)
N3 0.107(6) 0.108(6) 0.082(5) -0.014(5) -0.005(5) 0.050(6)
N4 0.068(4) 0.052(3) 0.087(4) 0.003(3) -0.009(3) 0.003(3)
C16 0.091(5) 0.062(4) 0.064(4) -0.009(3) -0.018(4) 0.015(4)
C4 0.101(6) 0.064(5) 0.060(4) -0.010(4) -0.015(4) 0.020(5)
C7 0.068(4) 0.055(4) 0.059(4) -0.001(3) 0.001(3) -0.008(3)
C2 0.050(3) 0.045(3) 0.066(4) 0.000(3) -0.003(3) 0.000(3)
N2 0.115(6) 0.084(5) 0.102(6) 0.026(4) 0.034(5) 0.037(5)
C1A 0.071(5) 0.055(4) 0.083(5) 0.002(3) 0.023(4) 0.012(4)
C1B 0.125(8) 0.077(6) 0.081(6) 0.010(4) 0.035(5) -0.008(5)
N1 0.062(3) 0.069(4) 0.050(3) 0.001(3) -0.001(3) 0.005(3)
C1C 0.066(3) 0.045(3) 0.042(3) 0.002(3) -0.002(3) 0.000(3)
C1D 0.062(4) 0.056(4) 0.064(4) -0.007(3) -0.009(3) -0.002(3)
N5 0.178(10) 0.122(7) 0.086(6) -0.033(5) -0.030(6) 0.077(7)
C1E 0.122(8) 0.128(7) 0.061(5) -0.011(5) 0.000(5) 0.064(7)
C1F 0.137(10) 0.105(7) 0.102(8) -0.006(6) 0.019(7) 0.014(7)
N6 0.136(9) 0.197(12) 0.100(7) -0.051(7) -0.007(6) 0.000(8)
C1G 0.095(7) 0.111(7) 0.071(6) 0.005(5) -0.001(5) 0.000(6)
C1H 0.088(6) 0.072(5) 0.086(6) 0.022(4) -0.023(5) -0.003(4)
N9 0.151(12) 0.072(9) 0.048(7) 0.018(6) 0.009(8) -0.012(9)
C1K 0.132(11) 0.041(7) 0.041(7) -0.006(6) -0.007(8) 0.003(8)
C1L 0.155(14) 0.081(13) 0.095(14) -0.036(11) 0.020(13) -0.010(12)
N10 0.110(7) 0.181(10) 0.080(5) 0.011(6) -0.013(5) -0.028(7)
C1M 0.088(6) 0.117(8) 0.086(5) 0.004(6) 0.002(5) -0.002(6)
C1N 0.092(7) 0.124(9) 0.087(6) 0.014(6) 0.005(5) 0.002(6)

loop_
_atom_type_symbol
_atom_type_description
_atom_type_scat_dispersion_real
_atom_type_scat_dispersion_imag
_atom_type_scat_source
C C 0.0036 0.0018 'International Tables Vol C Tables 4.2.6.8 and 6.1.1.4'
H H 0.0000 0.0000 'International Tables Vol C Tables 4.2.6.8 and 6.1.1.4'
N N 0.0070 0.0037 'International Tables Vol C Tables 4.2.6.8 and 6.1.1.4'
O O 0.0123 0.0069 'International Tables Vol C Tables 4.2.6.8 and 6.1.1.4'
Se Se -0.2554 2.4459 'International Tables Vol C Tables 4.2.6.8 and 6.1.1.4'

loop_
_geom_angle_atom_site_label_1
_geom_angle_atom_site_label_2
_geom_angle_atom_site_label_3
_geom_angle
_geom_angle_site_symmetry_1
_geom_angle_site_symmetry_3
_geom_angle_publ_flag
O48 Se1 C98 97.7(3) . . ?
C14 C1 C20 121.4(5) . . ?
C24 C1 C14 120.2(5) . . ?
C24 C1 C20 118.4(5) . . ?
C15 C3 H3 119.6 . . ?
C15 C3 C53 120.9(5) . . ?
C53 C3 H3 119.6 . . ?
C18 C5 H5 118.8 . . ?
C39 C5 H5 118.8 . . ?
C39 C5 C18 122.4(5) . . ?
C10 C6 H6 119.0 . . ?
C10 C6 C96 121.9(5) . . ?
C96 C6 H6 119.0 . . ?
C12 N7 C91 129.0(5) . . ?
C12 N7 C114 117.9(5) . . ?
C91 N7 C114 111.7(5) . . ?
C13 C8 C10 119.4(5) . . ?
C23 C8 C10 120.9(4) . . ?
C23 C8 C13 119.5(5) . . ?
C18 C9 H9 119.2 . . ?
C31 C9 H9 119.2 . . ?
C31 C9 C18 121.7(5) . . ?
C6 C10 C8 121.4(5) . . ?
C6 C10 C32 119.3(5) . . ?
C32 C10 C8 119.1(4) . . ?
C27 C11 C37 119.4(5) . . ?
C27 C11 C39 119.4(5) . . ?
C37 C11 C39 121.1(5) . . ?
O4 C12 N7 122.7(6) . . ?
O4 C12 C50 119.5(6) . . ?
N7 C12 C50 117.9(5) . . ?
C8 C13 H13 120.0 . . ?
C8 C13 C53 120.0(5) . . ?
C53 C13 H13 120.0 . . ?
C1 C14 C18 121.6(5) . . ?
C52 C14 C1 118.6(5) . . ?
C52 C14 C18 119.8(5) . . ?
C3 C15 C23 120.7(5) . . ?
C3 C15 C24 119.8(5) . . ?
C23 C15 C24 119.5(5) . . ?
C20 N16 H16 119.7 . . ?
C20 N16 C50 120.7(5) . . ?
C50 N16 H16 119.7 . . ?
C28 C17 H17 119.6 . . ?
C28 C17 C43 120.9(5) . . ?
C43 C17 H17 119.6 . . ?
C5 C18 C14 120.2(4) . . ?
C9 C18 C5 117.6(5) . . ?
C9 C18 C14 122.2(4) . . ?
C31 C19 H19 119.7 . . ?
C39 C19 H19 119.7 . . ?
C39 C19 C31 120.6(5) . . ?
O2 C20 C1 121.9(5) . . ?
O2 C20 N16 125.0(5) . . ?
N16 C20 C1 113.0(4) . . ?
C29 C21 H21 119.3 . . ?
C36 C21 H21 119.3 . . ?
C36 C21 C29 121.5(5) . . ?
C54 C22 C43 121.0(5) . . ?
C61 C22 C43 119.5(5) . . ?
C61 C22 C54 119.5(6) . . ?
C8 C23 H23 120.1 . . ?
C15 C23 C8 119.8(5) . . ?
C15 C23 H23 120.1 . . ?
C1 C24 C15 122.1(5) . . ?
C1 C24 C33 120.1(5) . . ?
C33 C24 C15 117.7(5) . . ?
C76 C25 C36 118.4(5) . . ?
C97 C25 C36 121.2(5) . . ?
C97 C25 C76 120.3(5) . . ?
C35 C26 C31 120.4(5) . . ?
C35 C26 C65 119.7(5) . . ?
C65 C26 C31 119.8(5) . . ?
C11 C27 H27 119.0 . . ?
C11 C27 C36 122.0(5) . . ?
C36 C27 H27 119.0 . . ?
C17 C28 C53 120.0(5) . . ?
C70 C28 C17 118.7(5) . . ?
C70 C28 C53 121.2(5) . . ?
C21 C29 C71 121.5(5) . . ?
C37 C29 C21 118.8(5) . . ?
C37 C29 C71 119.7(5) . . ?
C32 C30 C44 118.6(5) . . ?
C49 C30 C32 119.9(5) . . ?
C49 C30 C44 121.5(5) . . ?
C9 C31 C19 119.3(5) . . ?
C9 C31 C26 120.5(4) . . ?
C19 C31 C26 120.0(4) . . ?
C10 C32 H32 120.3 . . ?
C30 C32 C10 119.5(5) . . ?
C30 C32 H32 120.3 . . ?
C24 C33 H33 120.2 . . ?
C56 C33 C24 119.6(5) . . ?
C56 C33 H33 120.2 . . ?
C62 C34 C47 121.4(5) . . ?
C65 C34 C47 119.9(5) . . ?
C65 C34 C62 118.8(5) . . ?
C26 C35 H35 119.8 . . ?
C26 C35 C89 120.3(5) . . ?
C89 C35 H35 119.8 . . ?
C21 C36 C25 122.7(5) . . ?
C21 C36 C27 117.8(5) . . ?
C27 C36 C25 119.5(5) . . ?
C11 C37 H37 119.8 . . ?
C29 C37 C11 120.5(5) . . ?
C29 C37 H37 119.8 . . ?
C76 C38 H38 107.7 . . ?
C76 C38 C108 110.9(5) . . ?
C76 C38 C128 111.9(5) . . ?
C108 C38 H38 107.7 . . ?
C128 C38 H38 107.7 . . ?
C128 C38 C108 110.6(6) . . ?
C5 C39 C11 121.6(5) . . ?
C5 C39 C19 118.3(5) . . ?
C19 C39 C11 120.1(5) . . ?
C77 C41 H41 119.5 . . ?
C115 C41 H41 119.5 . . ?
C115 C41 C77 121.0(6) . . ?
C68 C42 C70 118.9(6) . . ?
C68 C42 C74 122.8(5) . . ?
C70 C42 C74 118.3(5) . . ?
C17 C43 C22 118.0(5) . . ?
C68 C43 C17 118.5(5) . . ?
C68 C43 C22 123.5(5) . . ?
C51 C44 C30 117.8(5) . . ?
C79 C44 C30 120.8(5) . . ?
C79 C44 C51 121.5(5) . . ?
C63 C45 C64 122.3(5) . . ?
C63 C45 C89 119.4(5) . . ?
C64 C45 C89 118.3(5) . . ?
C90 C46 H46 119.9 . . ?
C136 C46 H46 119.9 . . ?
C136 C46 C90 120.2(7) . . ?
C87 C47 C34 119.0(5) . . ?
C101 C47 C34 120.5(5) . . ?
C101 C47 C87 120.5(5) . . ?
Se1 O48 H48 109.5 . . ?
C30 C49 H49 119.5 . . ?
C30 C49 C96 121.0(5) . . ?
C96 C49 H49 119.5 . . ?
C12 C50 H50 108.8 . . ?
C12 C50 C98 111.7(5) . . ?
N16 C50 C12 108.1(5) . . ?
N16 C50 H50 108.8 . . ?
N16 C50 C98 110.6(5) . . ?
C98 C50 H50 108.8 . . ?
C44 C51 C106 121.7(6) . . ?
C78 C51 C44 117.2(6) . . ?
C78 C51 C106 121.1(6) . . ?
C14 C52 H52 119.1 . . ?
C56 C52 C14 121.9(5) . . ?
C56 C52 H52 119.1 . . ?
C3 C53 C13 119.1(5) . . ?
C3 C53 C28 121.6(5) . . ?
C13 C53 C28 119.3(5) . . ?
C22 C54 C67 121.2(6) . . ?
C75 C54 C22 118.7(6) . . ?
C75 C54 C67 120.0(6) . . ?
C33 C56 H56 120.2 . . ?
C52 C56 C33 119.7(5) . . ?
C52 C56 H56 120.2 . . ?
C63 C57 H57 107.5 . . ?
C63 C57 C116 110.7(5) . . ?
C63 C57 C155 113.0(5) . . ?
C116 C57 H57 107.5 . . ?
C155 C57 H57 107.5 . . ?
C155 C57 C116 110.4(6) . . ?
C76 C58 H58 119.6 . . ?
C125 C58 H58 119.6 . . ?
C125 C58 C76 120.7(6) . . ?
C111 O59 C161 113.9(7) . . ?
C88 C60 C96 119.9(5) . . ?
C92 C60 C88 120.1(5) . . ?
C92 C60 C96 119.9(5) . . ?
C22 C61 C82 120.7(6) . . ?
C95 C61 C22 120.0(6) . . ?
C95 C61 C82 119.3(6) . . ?
C34 C62 H62 119.6 . . ?
C89 C62 C34 120.8(5) . . ?
C89 C62 H62 119.6 . . ?
C45 C63 C57 123.2(5) . . ?
C45 C63 C115 117.4(6) . . ?
C115 C63 C57 119.4(6) . . ?
C45 C64 C109 121.1(5) . . ?
C77 C64 C45 119.0(6) . . ?
C77 C64 C109 119.8(6) . . ?
C26 C65 H65 119.8 . . ?
C34 C65 C26 120.3(5) . . ?
C34 C65 H65 119.8 . . ?
C97 C66 H66 119.5 . . ?
C97 C66 C125 121.0(6) . . ?
C125 C66 H66 119.5 . . ?
C54 C67 H67 107.6 . . ?
C127 C67 C54 111.9(5) . . ?
C127 C67 H67 107.6 . . ?
C127 C67 C164 111.4(7) . . ?
C164 C67 C54 110.5(6) . . ?
C164 C67 H67 107.6 . . ?
C42 C68 C43 121.6(5) . . ?
C42 C68 H68 119.2 . . ?
C43 C68 H68 119.2 . . ?
C92 C69 H69 107.7 . . ?
C133 C69 H69 107.7 . . ?
C133 C69 C92 111.7(6) . . ?
C166 C69 H69 107.7 . . ?
C166 C69 C92 111.1(6) . . ?
C166 C69 C133 110.8(6) . . ?
C28 C70 C42 121.3(5) . . ?
C28 C70 H70 119.3 . . ?
C42 C70 H70 119.3 . . ?
C80 C71 C29 118.3(6) . . ?
C83 C71 C29 119.1(6) . . ?
C83 C71 C80 122.6(6) . . ?
C86 C74 C42 120.0(6) . . ?
C86 C74 C112 120.0(6) . . ?
C112 C74 C42 119.9(6) . . ?
C54 C75 H75 119.2 . . ?
C84 C75 C54 121.6(6) . . ?
C84 C75 H75 119.2 . . ?
C25 C76 C38 121.7(5) . . ?
C58 C76 C25 118.4(5) . . ?
C58 C76 C38 119.9(5) . . ?
C41 C77 H77 120.2 . . ?
C64 C77 C41 119.6(6) . . ?
C64 C77 H77 120.2 . . ?
C51 C78 H78 119.4 . . ?
C121 C78 C51 121.1(6) . . ?
C121 C78 H78 119.4 . . ?
C44 C79 C107 119.1(6) . . ?
C44 C79 C113 122.5(5) . . ?
C107 C79 C113 118.4(6) . . ?
C71 C80 C144 122.7(6) . . ?
C131 C80 C71 116.9(7) . . ?
C131 C80 C144 120.4(7) . . ?
C87 C81 H81 120.0 . . ?
C119 C81 H81 120.0 . . ?
C119 C81 C87 120.1(6) . . ?
C61 C82 H82 107.2 . . ?
C61 C82 C141 111.1(5) . . ?
C141 C82 H82 107.2 . . ?
C152 C82 C61 111.6(6) . . ?
C152 C82 H82 107.2 . . ?
C152 C82 C141 112.3(7) . . ?
C71 C83 C110 118.2(7) . . ?
C71 C83 C117 122.7(6) . . ?
C110 C83 C117 119.1(6) . . ?
C75 C84 H84 120.4 . . ?
C75 C84 C95 119.3(6) . . ?
C95 C84 H84 120.4 . . ?
C74 C86 C94 120.0(6) . . ?
C90 C86 C74 119.3(7) . . ?
C90 C86 C94 120.7(6) . . ?
C47 C87 C81 118.4(6) . . ?
C47 C87 C123 121.9(5) . . ?
C81 C87 C123 119.6(6) . . ?
C60 C88 C100 120.2(5) . . ?
C99 C88 C60 119.6(6) . . ?
C99 C88 C100 120.1(5) . . ?
C35 C89 C45 119.2(5) . . ?
C62 C89 C35 120.1(5) . . ?
C62 C89 C45 120.7(5) . . ?
C46 C90 H90 120.1 . . ?
C86 C90 C46 119.9(7) . . ?
C86 C90 H90 120.1 . . ?
N7 C91 H91A 111.5 . . ?
N7 C91 H91B 111.5 . . ?
N7 C91 C137 101.3(5) . . ?
H91A C91 H91B 109.3 . . ?
C137 C91 H91A 111.5 . . ?
C137 C91 H91B 111.5 . . ?
C60 C92 C69 122.1(5) . . ?
C60 C92 C156 118.3(6) . . ?
C156 C92 C69 119.6(6) . . ?
C86 C94 H94 107.9 . . ?
C86 C94 C122 110.3(5) . . ?
C86 C94 C140 113.5(7) . . ?
C122 C94 H94 107.9 . . ?
C122 C94 C140 109.1(7) . . ?
C140 C94 H94 107.9 . . ?
C61 C95 C84 120.9(6) . . ?
C61 C95 H95 119.6 . . ?
C84 C95 H95 119.6 . . ?
C6 C96 C49 118.4(5) . . ?
C6 C96 C60 121.6(5) . . ?
C49 C96 C60 119.9(5) . . ?
C25 C97 C104 121.1(5) . . ?
C66 C97 C25 119.1(6) . . ?
C66 C97 C104 119.8(5) . . ?
Se1 C98 H98A 108.3 . . ?
Se1 C98 H98B 108.3 . . ?
C50 C98 Se1 116.1(4) . . ?
C50 C98 H98A 108.3 . . ?
C50 C98 H98B 108.3 . . ?
H98A C98 H98B 107.4 . . ?
C88 C99 H99 119.6 . . ?
C88 C99 C148 120.8(6) . . ?
C148 C99 H99 119.6 . . ?
C88 C100 H100 107.1 . . ?
C129 C100 C88 111.0(6) . . ?
C129 C100 H100 107.1 . . ?
C129 C100 C147 110.6(6) . . ?
C147 C100 C88 113.6(6) . . ?
C147 C100 H100 107.1 . . ?
C47 C101 C102 118.1(6) . . ?
C47 C101 C135 122.2(5) . . ?
C102 C101 C135 119.7(6) . . ?
C101 C102 H102 119.3 . . ?
C119 C102 C101 121.3(6) . . ?
C119 C102 H102 119.3 . . ?
C110 C103 H103 120.1 . . ?
C131 C103 H103 120.1 . . ?
C131 C103 C110 119.9(7) . . ?
C97 C104 H104 106.9 . . ?
C118 C104 C97 111.7(5) . . ?
C118 C104 H104 106.9 . . ?
C118 C104 C143 111.4(6) . . ?
C143 C104 C97 112.8(6) . . ?
C143 C104 H104 106.9 . . ?
C51 C106 H106 107.6 . . ?
C51 C106 C181 109.7(8) . . ?
C169 C106 C51 114.7(7) . . ?
C169 C106 H106 107.6 . . ?
C169 C106 C181 109.3(8) . . ?
C181 C106 H106 107.6 . . ?
C79 C107 H107 119.8 . . ?
C121 C107 C79 120.5(6) . . ?
C121 C107 H107 119.8 . . ?
C38 C108 H10A 109.5 . . ?
C38 C108 H10B 109.5 . . ?
C38 C108 H10C 109.5 . . ?
H10A C108 H10B 109.5 . . ?
H10A C108 H10C 109.5 . . ?
H10B C108 H10C 109.5 . . ?
C64 C109 H109 106.3 . . ?
C64 C109 C206 114.7(7) . . ?
C171 C109 C64 109.1(6) . . ?
C171 C109 H109 106.3 . . ?
C171 C109 C206 113.6(10) . . ?
C206 C109 H109 106.3 . . ?
C83 C110 H110 119.9 . . ?
C103 C110 C83 120.3(7) . . ?
C103 C110 H110 119.9 . . ?
O59 C111 C114 107.0(7) . . ?
O85 C111 O59 124.5(7) . . ?
O85 C111 C114 128.4(7) . . ?
C74 C112 C132 121.5(6) . . ?
C136 C112 C74 118.4(6) . . ?
C136 C112 C132 120.0(6) . . ?
C79 C113 H113 107.6 . . ?
C130 C113 C79 110.1(6) . . ?
C130 C113 H113 107.6 . . ?
C145 C113 C79 112.0(6) . . ?
C145 C113 H113 107.6 . . ?
C145 C113 C130 111.8(7) . . ?
N7 C114 C111 111.5(5) . . ?
N7 C114 H114 109.6 . . ?
N7 C114 C138 103.0(5) . . ?
C111 C114 H114 109.6 . . ?
C111 C114 C138 113.4(6) . . ?
C138 C114 H114 109.6 . . ?
C41 C115 C63 120.7(6) . . ?
C41 C115 H115 119.6 . . ?
C63 C115 H115 119.6 . . ?
C57 C116 H11A 109.5 . . ?
C57 C116 H11B 109.5 . . ?
C57 C116 H11C 109.5 . . ?
H11A C116 H11B 109.5 . . ?
H11A C116 H11C 109.5 . . ?
H11B C116 H11C 109.5 . . ?
C83 C117 H117 107.3 . . ?
C83 C117 C126 110.8(6) . . ?
C83 C117 C139 114.5(7) . . ?
C126 C117 H117 107.3 . . ?
C126 C117 C139 109.3(7) . . ?
C139 C117 H117 107.3 . . ?
C104 C118 H11D 109.5 . . ?
C104 C118 H11E 109.5 . . ?
C104 C118 H11F 109.5 . . ?
H11D C118 H11E 109.5 . . ?
H11D C118 H11F 109.5 . . ?
H11E C118 H11F 109.5 . . ?
C81 C119 H119 119.2 . . ?
C102 C119 C81 121.6(6) . . ?
C102 C119 H119 119.2 . . ?
C78 C121 C107 120.6(6) . . ?
C78 C121 H121 119.7 . . ?
C107 C121 H121 119.7 . . ?
C94 C122 H12A 109.5 . . ?
C94 C122 H12B 109.5 . . ?
C94 C122 H12C 109.5 . . ?
H12A C122 H12B 109.5 . . ?
H12A C122 H12C 109.5 . . ?
H12B C122 H12C 109.5 . . ?
C87 C123 H123 106.9 . . ?
C87 C123 H12D 110.8 . . ?
C87 C123 C149 109.7(7) . . ?
C87 C123 C1I 109(2) . . ?
C149 C123 H123 106.9 . . ?
C167 C123 C87 117.0(6) . . ?
C167 C123 H123 106.9 . . ?
C167 C123 C149 109.0(8) . . ?
C40 C123 C87 118.9(19) . . ?
C40 C123 H12D 110.8 . . ?
C40 C123 C1I 96(3) . . ?
C1I C123 H12D 110.8 . . ?
C58 C125 C66 120.4(6) . . ?
C58 C125 H125 119.8 . . ?
C66 C125 H125 119.8 . . ?
C117 C126 H12E 109.5 . . ?
C117 C126 H12F 109.5 . . ?
C117 C126 H12G 109.5 . . ?
H12E C126 H12F 109.5 . . ?
H12E C126 H12G 109.5 . . ?
H12F C126 H12G 109.5 . . ?
C67 C127 H12H 109.5 . . ?
C67 C127 H12I 109.5 . . ?
C67 C127 H12J 109.5 . . ?
H12H C127 H12I 109.5 . . ?
H12H C127 H12J 109.5 . . ?
H12I C127 H12J 109.5 . . ?
C38 C128 H12K 109.5 . . ?
C38 C128 H12L 109.5 . . ?
C38 C128 H12M 109.5 . . ?
H12K C128 H12L 109.5 . . ?
H12K C128 H12M 109.5 . . ?
H12L C128 H12M 109.5 . . ?
C100 C129 H12N 109.5 . . ?
C100 C129 H12O 109.5 . . ?
C100 C129 H12P 109.5 . . ?
H12N C129 H12O 109.5 . . ?
H12N C129 H12P 109.5 . . ?
H12O C129 H12P 109.5 . . ?
C113 C130 H13A 109.5 . . ?
C113 C130 H13B 109.5 . . ?
C113 C130 H13C 109.5 . . ?
H13A C130 H13B 109.5 . . ?
H13A C130 H13C 109.5 . . ?
H13B C130 H13C 109.5 . . ?
C80 C131 H131 119.0 . . ?
C103 C131 C80 122.1(8) . . ?
C103 C131 H131 119.0 . . ?
C112 C132 H132 107.1 . . ?
C112 C132 C150 111.4(7) . . ?
C112 C132 C165 111.6(6) . . ?
C150 C132 H132 107.1 . . ?
C150 C132 C165 112.3(7) . . ?
C165 C132 H132 107.1 . . ?
C69 C133 H13D 109.5 . . ?
C69 C133 H13E 109.5 . . ?
C69 C133 H13F 109.5 . . ?
H13D C133 H13E 109.5 . . ?
H13D C133 H13F 109.5 . . ?
H13E C133 H13F 109.5 . . ?
C101 C135 H135 107.8 . . ?
C101 C135 C146 111.5(6) . . ?
C146 C135 H135 107.8 . . ?
C151 C135 C101 111.7(6) . . ?
C151 C135 H135 107.8 . . ?
C151 C135 C146 110.1(6) . . ?
C46 C136 C112 122.0(7) . . ?
C46 C136 H136 119.0 . . ?
C112 C136 H136 119.0 . . ?
C91 C137 H13G 110.8 . . ?
C91 C137 H13H 110.8 . . ?
H13G C137 H13H 108.8 . . ?
C138 C137 C91 104.9(6) . . ?
C138 C137 H13G 110.8 . . ?
C138 C137 H13H 110.8 . . ?
C114 C138 H13I 111.1 . . ?
C114 C138 H13J 111.1 . . ?
C137 C138 C114 103.4(6) . . ?
C137 C138 H13I 111.1 . . ?
C137 C138 H13J 111.1 . . ?
H13I C138 H13J 109.0 . . ?
C117 C139 H13K 109.5 . . ?
C117 C139 H13L 109.5 . . ?
C117 C139 H13M 109.5 . . ?
H13K C139 H13L 109.5 . . ?
H13K C139 H13M 109.5 . . ?
H13L C139 H13M 109.5 . . ?
C94 C140 H14A 109.5 . . ?
C94 C140 H14B 109.5 . . ?
C94 C140 H14C 109.5 . . ?
H14A C140 H14B 109.5 . . ?
H14A C140 H14C 109.5 . . ?
H14B C140 H14C 109.5 . . ?
C82 C141 H14D 109.5 . . ?
C82 C141 H14E 109.5 . . ?
C82 C141 H14F 109.5 . . ?
H14D C141 H14E 109.5 . . ?
H14D C141 H14F 109.5 . . ?
H14E C141 H14F 109.5 . . ?
C104 C143 H14G 109.5 . . ?
C104 C143 H14H 109.5 . . ?
C104 C143 H14I 109.5 . . ?
H14G C143 H14H 109.5 . . ?
H14G C143 H14I 109.5 . . ?
H14H C143 H14I 109.5 . . ?
C80 C144 H144 107.4 . . ?
C80 C144 C160 109.3(7) . . ?
C80 C144 C163 111.5(6) . . ?
C160 C144 H144 107.4 . . ?
C163 C144 H144 107.4 . . ?
C163 C144 C160 113.6(8) . . ?
C113 C145 H14J 109.5 . . ?
C113 C145 H14K 109.5 . . ?
C113 C145 H14L 109.5 . . ?
H14J C145 H14K 109.5 . . ?
H14J C145 H14L 109.5 . . ?
H14K C145 H14L 109.5 . . ?
C135 C146 H14M 109.5 . . ?
C135 C146 H14N 109.5 . . ?
C135 C146 H14O 109.5 . . ?
H14M C146 H14N 109.5 . . ?
H14M C146 H14O 109.5 . . ?
H14N C146 H14O 109.5 . . ?
C100 C147 H14P 109.5 . . ?
C100 C147 H14Q 109.5 . . ?
C100 C147 H14R 109.5 . . ?
H14P C147 H14Q 109.5 . . ?
H14P C147 H14R 109.5 . . ?
H14Q C147 H14R 109.5 . . ?
C99 C148 H148 120.5 . . ?
C156 C148 C99 119.1(6) . . ?
C156 C148 H148 120.5 . . ?
C123 C149 H14S 109.5 . . ?
C123 C149 H14T 109.5 . . ?
C123 C149 H14U 109.5 . . ?
H14S C149 H14T 109.5 . . ?
H14S C149 H14U 109.5 . . ?
H14T C149 H14U 109.5 . . ?
C132 C150 H15A 109.5 . . ?
C132 C150 H15B 109.5 . . ?
C132 C150 H15C 109.5 . . ?
H15A C150 H15B 109.5 . . ?
H15A C150 H15C 109.5 . . ?
H15B C150 H15C 109.5 . . ?
C135 C151 H15D 109.5 . . ?
C135 C151 H15E 109.5 . . ?
C135 C151 H15F 109.5 . . ?
H15D C151 H15E 109.5 . . ?
H15D C151 H15F 109.5 . . ?
H15E C151 H15F 109.5 . . ?
C82 C152 H15G 109.5 . . ?
C82 C152 H15H 109.5 . . ?
C82 C152 H15I 109.5 . . ?
H15G C152 H15H 109.5 . . ?
H15G C152 H15I 109.5 . . ?
H15H C152 H15I 109.5 . . ?
C57 C155 H15J 109.5 . . ?
C57 C155 H15K 109.5 . . ?
C57 C155 H15L 109.5 . . ?
H15J C155 H15K 109.5 . . ?
H15J C155 H15L 109.5 . . ?
H15K C155 H15L 109.5 . . ?
C92 C156 H156 119.0 . . ?
C148 C156 C92 122.1(7) . . ?
C148 C156 H156 119.0 . . ?
C144 C160 H16A 109.5 . . ?
C144 C160 H16B 109.5 . . ?
C144 C160 H16C 109.5 . . ?
H16A C160 H16B 109.5 . . ?
H16A C160 H16C 109.5 . . ?
H16B C160 H16C 109.5 . . ?
O59 C161 H16D 109.5 . . ?
O59 C161 H16E 109.5 . . ?
O59 C161 H16F 109.5 . . ?
H16D C161 H16E 109.5 . . ?
H16D C161 H16F 109.5 . . ?
H16E C161 H16F 109.5 . . ?
C144 C163 H16G 109.5 . . ?
C144 C163 H16H 109.5 . . ?
C144 C163 H16I 109.5 . . ?
H16G C163 H16H 109.5 . . ?
H16G C163 H16I 109.5 . . ?
H16H C163 H16I 109.5 . . ?
C67 C164 H16J 109.5 . . ?
C67 C164 H16K 109.5 . . ?
C67 C164 H16L 109.5 . . ?
H16J C164 H16K 109.5 . . ?
H16J C164 H16L 109.5 . . ?
H16K C164 H16L 109.5 . . ?
C132 C165 H16M 109.5 . . ?
C132 C165 H16N 109.5 . . ?
C132 C165 H16O 109.5 . . ?
H16M C165 H16N 109.5 . . ?
H16M C165 H16O 109.5 . . ?
H16N C165 H16O 109.5 . . ?
C69 C166 H16P 109.5 . . ?
C69 C166 H16Q 109.5 . . ?
C69 C166 H16R 109.5 . . ?
H16P C166 H16Q 109.5 . . ?
H16P C166 H16R 109.5 . . ?
H16Q C166 H16R 109.5 . . ?
C123 C167 H16S 109.5 . . ?
C123 C167 H16T 109.5 . . ?
C123 C167 H16U 109.5 . . ?
H16S C167 H16T 109.5 . . ?
H16S C167 H16U 109.5 . . ?
H16T C167 H16U 109.5 . . ?
C106 C169 H16V 109.5 . . ?
C106 C169 H16W 109.5 . . ?
C106 C169 H16X 109.5 . . ?
H16V C169 H16W 109.5 . . ?
H16V C169 H16X 109.5 . . ?
H16W C169 H16X 109.5 . . ?
C109 C171 H17A 109.5 . . ?
C109 C171 H17B 109.5 . . ?
C109 C171 H17C 109.5 . . ?
H17A C171 H17B 109.5 . . ?
H17A C171 H17C 109.5 . . ?
H17B C171 H17C 109.5 . . ?
C106 C181 H18A 109.5 . . ?
C106 C181 H18B 109.5 . . ?
C106 C181 H18C 109.5 . . ?
H18A C181 H18B 109.5 . . ?
H18A C181 H18C 109.5 . . ?
H18B C181 H18C 109.5 . . ?
C109 C206 H20A 109.5 . . ?
C109 C206 H20B 109.5 . . ?
C109 C206 H20C 109.5 . . ?
H20A C206 H20B 109.5 . . ?
H20A C206 H20C 109.5 . . ?
H20B C206 H20C 109.5 . . ?
H16Y C16 H 109.5 . . ?
H16Y C16 HA 109.5 . . ?
H C16 HA 109.5 . . ?
C4 C16 H16Y 109.5 . . ?
C4 C16 H 109.5 . . ?
C4 C16 HA 109.5 . . ?
N3 C4 C16 177.1(10) . . ?
H7A C7 H7B 109.5 . . ?
H7A C7 H7C 109.5 . . ?
H7B C7 H7C 109.5 . . ?
C2 C7 H7A 109.5 . . ?
C2 C7 H7B 109.5 . . ?
C2 C7 H7C 109.5 . . ?
N4 C2 C7 178.6(8) . . ?
N2 C1A C1B 176.1(11) . . ?
C1A C1B H1BA 109.5 . . ?
C1A C1B H1BB 109.5 . . ?
C1A C1B H1BC 109.5 . . ?
H1BA C1B H1BB 109.5 . . ?
H1BA C1B H1BC 109.5 . . ?
H1BB C1B H1BC 109.5 . . ?
N1 C1C C1D 179.8(9) . . ?
C1C C1D H1DA 109.5 . . ?
C1C C1D H1DB 109.5 . . ?
C1C C1D H1DC 109.5 . . ?
H1DA C1D H1DB 109.5 . . ?
H1DA C1D H1DC 109.5 . . ?
H1DB C1D H1DC 109.5 . . ?
N5 C1E C1F 175.0(14) . . ?
C1E C1F H1FA 109.5 . . ?
C1E C1F H1FB 109.5 . . ?
C1E C1F H1FC 109.5 . . ?
H1FA C1F H1FB 109.5 . . ?
H1FA C1F H1FC 109.5 . . ?
H1FB C1F H1FC 109.5 . . ?
N6 C1G C1H 179.5(14) . . ?
C1G C1H H1HA 109.5 . . ?
C1G C1H H1HB 109.5 . . ?
C1G C1H H1HC 109.5 . . ?
H1HA C1H H1HB 109.5 . . ?
H1HA C1H H1HC 109.5 . . ?
H1HB C1H H1HC 109.5 . . ?
N9 C1K C1L 173.4(19) . . ?
C1K C1L H1LA 109.5 . . ?
C1K C1L H1LB 109.5 . . ?
C1K C1L H1LC 109.5 . . ?
H1LA C1L H1LB 109.5 . . ?
H1LA C1L H1LC 109.5 . . ?
H1LB C1L H1LC 109.5 . . ?
N10 C1M C1N 179.5(14) . . ?
C1M C1N H1NA 109.5 . . ?
C1M C1N H1NB 109.5 . . ?
C1M C1N H1NC 109.5 . . ?
H1NA C1N H1NB 109.5 . . ?
H1NA C1N H1NC 109.5 . . ?
H1NB C1N H1NC 109.5 . . ?
C123 C40 H40A 109.5 . . ?
C123 C40 H40B 109.5 . . ?
C123 C40 H40C 109.5 . . ?
H40A C40 H40B 109.5 . . ?
H40A C40 H40C 109.5 . . ?
H40B C40 H40C 109.5 . . ?
C123 C1I H1IA 109.5 . . ?
C123 C1I H1IB 109.5 . . ?
C123 C1I H1IC 109.5 . . ?
H1IA C1I H1IB 109.5 . . ?
H1IA C1I H1IC 109.5 . . ?
H1IB C1I H1IC 109.5 . . ?

loop_
_geom_bond_atom_site_label_1
_geom_bond_atom_site_label_2
_geom_bond_distance
_geom_bond_site_symmetry_2
_geom_bond_publ_flag
Se1 O48 1.829(5) . ?
Se1 C98 1.938(6) . ?
C1 C14 1.402(7) . ?
C1 C20 1.505(8) . ?
C1 C24 1.384(7) . ?
O2 C20 1.219(6) . ?
C3 H3 0.9500 . ?
C3 C15 1.375(7) . ?
C3 C53 1.389(8) . ?
O4 C12 1.242(7) . ?
C5 H5 0.9500 . ?
C5 C18 1.397(7) . ?
C5 C39 1.389(7) . ?
C6 H6 0.9500 . ?
C6 C10 1.374(7) . ?
C6 C96 1.390(7) . ?
N7 C12 1.306(8) . ?
N7 C91 1.475(8) . ?
N7 C114 1.492(8) . ?
C8 C10 1.495(7) . ?
C8 C13 1.399(7) . ?
C8 C23 1.401(7) . ?
C9 H9 0.9500 . ?
C9 C18 1.394(7) . ?
C9 C31 1.379(7) . ?
C10 C32 1.411(7) . ?
C11 C27 1.371(8) . ?
C11 C37 1.394(8) . ?
C11 C39 1.496(7) . ?
C12 C50 1.536(8) . ?
C13 H13 0.9500 . ?
C13 C53 1.403(7) . ?
C14 C18 1.485(7) . ?
C14 C52 1.387(8) . ?
C15 C23 1.381(7) . ?
C15 C24 1.520(7) . ?
N16 H16 0.8800 . ?
N16 C20 1.343(7) . ?
N16 C50 1.455(8) . ?
C17 H17 0.9500 . ?
C17 C28 1.390(8) . ?
C17 C43 1.395(7) . ?
C19 H19 0.9500 . ?
C19 C31 1.402(7) . ?
C19 C39 1.396(7) . ?
C21 H21 0.9500 . ?
C21 C29 1.404(9) . ?
C21 C36 1.387(8) . ?
C22 C43 1.494(8) . ?
C22 C54 1.414(9) . ?
C22 C61 1.408(8) . ?
C23 H23 0.9500 . ?
C24 C33 1.408(8) . ?
C25 C36 1.479(8) . ?
C25 C76 1.426(8) . ?
C25 C97 1.399(8) . ?
C26 C31 1.499(7) . ?
C26 C35 1.370(8) . ?
C26 C65 1.401(7) . ?
C27 H27 0.9500 . ?
C27 C36 1.402(7) . ?
C28 C53 1.488(7) . ?
C28 C70 1.385(8) . ?
C29 C37 1.393(8) . ?
C29 C71 1.518(8) . ?
C30 C32 1.396(7) . ?
C30 C44 1.509(7) . ?
C30 C49 1.387(8) . ?
C32 H32 0.9500 . ?
C33 H33 0.9500 . ?
C33 C56 1.386(8) . ?
C34 C47 1.499(7) . ?
C34 C62 1.401(8) . ?
C34 C65 1.393(7) . ?
C35 H35 0.9500 . ?
C35 C89 1.399(7) . ?
C37 H37 0.9500 . ?
C38 H38 1.0000 . ?
C38 C76 1.514(8) . ?
C38 C108 1.529(9) . ?
C38 C128 1.516(9) . ?
C41 H41 0.9500 . ?
C41 C77 1.398(10) . ?
C41 C115 1.360(9) . ?
C42 C68 1.371(9) . ?
C42 C70 1.389(8) . ?
C42 C74 1.517(9) . ?
C43 C68 1.390(9) . ?
C44 C51 1.408(8) . ?
C44 C79 1.370(9) . ?
C45 C63 1.378(9) . ?
C45 C64 1.400(9) . ?
C45 C89 1.516(7) . ?
C46 H46 0.9500 . ?
C46 C90 1.404(11) . ?
C46 C136 1.353(11) . ?
C47 C87 1.413(8) . ?
C47 C101 1.404(8) . ?
O48 H48 0.8400 . ?
C49 H49 0.9500 . ?
C49 C96 1.397(7) . ?
C50 H50 1.0000 . ?
C50 C98 1.544(8) . ?
C51 C78 1.412(9) . ?
C51 C106 1.502(10) . ?
C52 H52 0.9500 . ?
C52 C56 1.376(8) . ?
C54 C67 1.518(9) . ?
C54 C75 1.390(9) . ?
C56 H56 0.9500 . ?
C57 H57 1.0000 . ?
C57 C63 1.508(9) . ?
C57 C116 1.538(9) . ?
C57 C155 1.533(10) . ?
C58 H58 0.9500 . ?
C58 C76 1.391(9) . ?
C58 C125 1.378(10) . ?
O59 C111 1.347(9) . ?
O59 C161 1.482(11) . ?
C60 C88 1.408(8) . ?
C60 C92 1.393(9) . ?
C60 C96 1.498(7) . ?
C61 C82 1.520(9) . ?
C61 C95 1.357(10) . ?
C62 H62 0.9500 . ?
C62 C89 1.364(7) . ?
C63 C115 1.420(8) . ?
C64 C77 1.381(8) . ?
C64 C109 1.531(9) . ?
C65 H65 0.9500 . ?
C66 H66 0.9500 . ?
C66 C97 1.378(9) . ?
C66 C125 1.386(9) . ?
C67 H67 1.0000 . ?
C67 C127 1.505(11) . ?
C67 C164 1.513(11) . ?
C68 H68 0.9500 . ?
C69 H69 1.0000 . ?
C69 C92 1.516(9) . ?
C69 C133 1.515(10) . ?
C69 C166 1.511(11) . ?
C70 H70 0.9500 . ?
C71 C80 1.408(9) . ?
C71 C83 1.371(9) . ?
C74 C86 1.400(10) . ?
C74 C112 1.420(10) . ?
C75 H75 0.9500 . ?
C75 C84 1.364(10) . ?
C77 H77 0.9500 . ?
C78 H78 0.9500 . ?
C78 C121 1.359(10) . ?
C79 C107 1.399(8) . ?
C79 C113 1.537(8) . ?
C80 C131 1.396(10) . ?
C80 C144 1.505(10) . ?
C81 H81 0.9500 . ?
C81 C87 1.411(8) . ?
C81 C119 1.380(10) . ?
C82 H82 1.0000 . ?
C82 C141 1.540(10) . ?
C82 C152 1.506(11) . ?
C83 C110 1.413(9) . ?
C83 C117 1.505(10) . ?
C84 H84 0.9500 . ?
C84 C95 1.411(10) . ?
O85 C111 1.194(9) . ?
C86 C90 1.381(10) . ?
C86 C94 1.516(10) . ?
C87 C123 1.523(10) . ?
C88 C99 1.383(8) . ?
C88 C100 1.520(9) . ?
C90 H90 0.9500 . ?
C91 H91A 0.9900 . ?
C91 H91B 0.9900 . ?
C91 C137 1.531(10) . ?
C92 C156 1.392(9) . ?
C94 H94 1.0000 . ?
C94 C122 1.525(11) . ?
C94 C140 1.548(11) . ?
C95 H95 0.9500 . ?
C97 C104 1.533(9) . ?
C98 H98A 0.9900 . ?
C98 H98B 0.9900 . ?
C99 H99 0.9500 . ?
C99 C148 1.382(10) . ?
C100 H100 1.0000 . ?
C100 C129 1.497(11) . ?
C100 C147 1.517(11) . ?
C101 C102 1.420(8) . ?
C101 C135 1.509(9) . ?
C102 H102 0.9500 . ?
C102 C119 1.335(9) . ?
C103 H103 0.9500 . ?
C103 C110 1.387(11) . ?
C103 C131 1.364(12) . ?
C104 H104 1.0000 . ?
C104 C118 1.501(11) . ?
C104 C143 1.509(10) . ?
C106 H106 1.0000 . ?
C106 C169 1.482(13) . ?
C106 C181 1.561(15) . ?
C107 H107 0.9500 . ?
C107 C121 1.368(9) . ?
C108 H10A 0.9800 . ?
C108 H10B 0.9800 . ?
C108 H10C 0.9800 . ?
C109 H109 1.0000 . ?
C109 C171 1.488(12) . ?
C109 C206 1.512(13) . ?
C110 H110 0.9500 . ?
C111 C114 1.502(10) . ?
C112 C132 1.507(10) . ?
C112 C136 1.370(10) . ?
C113 H113 1.0000 . ?
C113 C130 1.529(11) . ?
C113 C145 1.498(11) . ?
C114 H114 1.0000 . ?
C114 C138 1.519(10) . ?
C115 H115 0.9500 . ?
C116 H11A 0.9800 . ?
C116 H11B 0.9800 . ?
C116 H11C 0.9800 . ?
C117 H117 1.0000 . ?
C117 C126 1.528(11) . ?
C117 C139 1.531(11) . ?
C118 H11D 0.9800 . ?
C118 H11E 0.9800 . ?
C118 H11F 0.9800 . ?
C119 H119 0.9500 . ?
C121 H121 0.9500 . ?
C122 H12A 0.9800 . ?
C122 H12B 0.9800 . ?
C122 H12C 0.9800 . ?
C123 H123 1.0000 . ?
C123 H12D 1.0000 . ?
C123 C149 1.526(12) . ?
C123 C167 1.471(11) . ?
C123 C40 1.48(3) . ?
C123 C1I 1.51(3) . ?
C125 H125 0.9500 . ?
C126 H12E 0.9800 . ?
C126 H12F 0.9800 . ?
C126 H12G 0.9800 . ?
C127 H12H 0.9800 . ?
C127 H12I 0.9800 . ?
C127 H12J 0.9800 . ?
C128 H12K 0.9800 . ?
C128 H12L 0.9800 . ?
C128 H12M 0.9800 . ?
C129 H12N 0.9800 . ?
C129 H12O 0.9800 . ?
C129 H12P 0.9800 . ?
C130 H13A 0.9800 . ?
C130 H13B 0.9800 . ?
C130 H13C 0.9800 . ?
C131 H131 0.9500 . ?
C132 H132 1.0000 . ?
C132 C150 1.517(11) . ?
C132 C165 1.523(13) . ?
C133 H13D 0.9800 . ?
C133 H13E 0.9800 . ?
C133 H13F 0.9800 . ?
C135 H135 1.0000 . ?
C135 C146 1.534(11) . ?
C135 C151 1.504(10) . ?
C136 H136 0.9500 . ?
C137 H13G 0.9900 . ?
C137 H13H 0.9900 . ?
C137 C138 1.489(10) . ?
C138 H13I 0.9900 . ?
C138 H13J 0.9900 . ?
C139 H13K 0.9800 . ?
C139 H13L 0.9800 . ?
C139 H13M 0.9800 . ?
C140 H14A 0.9800 . ?
C140 H14B 0.9800 . ?
C140 H14C 0.9800 . ?
C141 H14D 0.9800 . ?
C141 H14E 0.9800 . ?
C141 H14F 0.9800 . ?
C143 H14G 0.9800 . ?
C143 H14H 0.9800 . ?
C143 H14I 0.9800 . ?
C144 H144 1.0000 . ?
C144 C160 1.541(12) . ?
C144 C163 1.530(12) . ?
C145 H14J 0.9800 . ?
C145 H14K 0.9800 . ?
C145 H14L 0.9800 . ?
C146 H14M 0.9800 . ?
C146 H14N 0.9800 . ?
C146 H14O 0.9800 . ?
C147 H14P 0.9800 . ?
C147 H14Q 0.9800 . ?
C147 H14R 0.9800 . ?
C148 H148 0.9500 . ?
C148 C156 1.378(10) . ?
C149 H14S 0.9800 . ?
C149 H14T 0.9800 . ?
C149 H14U 0.9800 . ?
C150 H15A 0.9800 . ?
C150 H15B 0.9800 . ?
C150 H15C 0.9800 . ?
C151 H15D 0.9800 . ?
C151 H15E 0.9800 . ?
C151 H15F 0.9800 . ?
C152 H15G 0.9800 . ?
C152 H15H 0.9800 . ?
C152 H15I 0.9800 . ?
C155 H15J 0.9800 . ?
C155 H15K 0.9800 . ?
C155 H15L 0.9800 . ?
C156 H156 0.9500 . ?
C160 H16A 0.9800 . ?
C160 H16B 0.9800 . ?
C160 H16C 0.9800 . ?
C161 H16D 0.9800 . ?
C161 H16E 0.9800 . ?
C161 H16F 0.9800 . ?
C163 H16G 0.9800 . ?
C163 H16H 0.9800 . ?
C163 H16I 0.9800 . ?
C164 H16J 0.9800 . ?
C164 H16K 0.9800 . ?
C164 H16L 0.9800 . ?
C165 H16M 0.9800 . ?
C165 H16N 0.9800 . ?
C165 H16O 0.9800 . ?
C166 H16P 0.9800 . ?
C166 H16Q 0.9800 . ?
C166 H16R 0.9800 . ?
C167 H16S 0.9800 . ?
C167 H16T 0.9800 . ?
C167 H16U 0.9800 . ?
C169 H16V 0.9800 . ?
C169 H16W 0.9800 . ?
C169 H16X 0.9800 . ?
C171 H17A 0.9800 . ?
C171 H17B 0.9800 . ?
C171 H17C 0.9800 . ?
C181 H18A 0.9800 . ?
C181 H18B 0.9800 . ?
C181 H18C 0.9800 . ?
C206 H20A 0.9800 . ?
C206 H20B 0.9800 . ?
C206 H20C 0.9800 . ?
N3 C4 1.134(12) . ?
N4 C2 1.146(9) . ?
C16 H16Y 0.9800 . ?
C16 H 0.9800 . ?
C16 HA 0.9800 . ?
C16 C4 1.456(13) . ?
C7 H7A 0.9800 . ?
C7 H7B 0.9800 . ?
C7 H7C 0.9800 . ?
C7 C2 1.446(10) . ?
N2 C1A 1.124(8) . ?
C1A C1B 1.466(9) . ?
C1B H1BA 0.9800 . ?
C1B H1BB 0.9800 . ?
C1B H1BC 0.9800 . ?
N1 C1C 1.133(7) . ?
C1C C1D 1.461(8) . ?
C1D H1DA 0.9800 . ?
C1D H1DB 0.9800 . ?
C1D H1DC 0.9800 . ?
N5 C1E 1.130(9) . ?
C1E C1F 1.439(10) . ?
C1F H1FA 0.9800 . ?
C1F H1FB 0.9800 . ?
C1F H1FC 0.9800 . ?
N6 C1G 1.141(9) . ?
C1G C1H 1.443(9) . ?
C1H H1HA 0.9800 . ?
C1H H1HB 0.9800 . ?
C1H H1HC 0.9800 . ?
N9 C1K 1.137(10) . ?
C1K C1L 1.446(12) . ?
C1L H1LA 0.9800 . ?
C1L H1LB 0.9800 . ?
C1L H1LC 0.9800 . ?
N10 C1M 1.138(8) . ?
C1M C1N 1.471(10) . ?
C1N H1NA 0.9800 . ?
C1N H1NB 0.9800 . ?
C1N H1NC 0.9800 . ?
C40 H40A 0.9800 . ?
C40 H40B 0.9800 . ?
C40 H40C 0.9800 . ?
C1I H1IA 0.9800 . ?
C1I H1IB 0.9800 . ?
C1I H1IC 0.9800 . ?

loop_
_geom_torsion_atom_site_label_1
_geom_torsion_atom_site_label_2
_geom_torsion_atom_site_label_3
_geom_torsion_atom_site_label_4
_geom_torsion
_geom_torsion_site_symmetry_1
_geom_torsion_site_symmetry_2
_geom_torsion_site_symmetry_3
_geom_torsion_site_symmetry_4
_geom_torsion_publ_flag
C1 C14 C18 C5 113.5(5) . . . . ?
C1 C14 C18 C9 -69.7(7) . . . . ?
C1 C14 C52 C56 -0.1(8) . . . . ?
C1 C24 C33 C56 -1.7(8) . . . . ?
C3 C15 C23 C8 -1.4(8) . . . . ?
C3 C15 C24 C1 -115.1(6) . . . . ?
C3 C15 C24 C33 60.9(7) . . . . ?
O4 C12 C50 N16 -13.6(7) . . . . ?
O4 C12 C50 C98 108.4(6) . . . . ?
C6 C10 C32 C30 -1.4(8) . . . . ?
N7 C12 C50 N16 166.3(5) . . . . ?
N7 C12 C50 C98 -71.7(7) . . . . ?
N7 C91 C137 C138 -33.8(7) . . . . ?
N7 C114 C138 C137 -29.9(7) . . . . ?
C8 C10 C32 C30 173.9(5) . . . . ?
C8 C13 C53 C3 0.7(8) . . . . ?
C8 C13 C53 C28 -179.2(5) . . . . ?
C10 C6 C96 C49 0.3(8) . . . . ?
C10 C6 C96 C60 177.3(5) . . . . ?
C10 C8 C13 C53 172.5(5) . . . . ?
C10 C8 C23 C15 -172.1(5) . . . . ?
C11 C27 C36 C21 1.8(8) . . . . ?
C11 C27 C36 C25 179.8(5) . . . . ?
C12 N7 C91 C137 -151.4(6) . . . . ?
C12 N7 C114 C111 -61.1(8) . . . . ?
C12 N7 C114 C138 176.9(6) . . . . ?
C12 C50 C98 Se1 -46.2(6) . . . . ?
C13 C8 C10 C6 -40.1(8) . . . . ?
C13 C8 C10 C32 144.7(5) . . . . ?
C13 C8 C23 C15 2.8(8) . . . . ?
C14 C1 C20 O2 85.1(6) . . . . ?
C14 C1 C20 N16 -97.7(6) . . . . ?
C14 C1 C24 C15 176.2(5) . . . . ?
C14 C1 C24 C33 0.3(7) . . . . ?
C14 C52 C56 C33 -1.3(9) . . . . ?
C15 C3 C53 C13 0.8(8) . . . . ?
C15 C3 C53 C28 -179.3(5) . . . . ?
C15 C24 C33 C56 -177.8(5) . . . . ?
N16 C50 C98 Se1 74.3(6) . . . . ?
C17 C28 C53 C3 -39.6(8) . . . . ?
C17 C28 C53 C13 140.3(5) . . . . ?
C17 C28 C70 C42 1.9(8) . . . . ?
C17 C43 C68 C42 -2.4(9) . . . . ?
C18 C5 C39 C11 178.1(5) . . . . ?
C18 C5 C39 C19 -1.6(8) . . . . ?
C18 C9 C31 C19 -4.0(7) . . . . ?
C18 C9 C31 C26 171.7(5) . . . . ?
C18 C14 C52 C56 177.0(5) . . . . ?
C20 C1 C14 C18 1.2(7) . . . . ?
C20 C1 C14 C52 178.3(5) . . . . ?
C20 C1 C24 C15 -1.5(7) . . . . ?
C20 C1 C24 C33 -177.4(5) . . . . ?
C20 N16 C50 C12 -158.0(5) . . . . ?
C20 N16 C50 C98 79.4(6) . . . . ?
C21 C29 C37 C11 1.4(9) . . . . ?
C21 C29 C71 C80 84.0(7) . . . . ?
C21 C29 C71 C83 -95.1(7) . . . . ?
C22 C43 C68 C42 178.0(5) . . . . ?
C22 C54 C67 C127 -115.3(7) . . . . ?
C22 C54 C67 C164 119.8(7) . . . . ?
C22 C54 C75 C84 -0.2(9) . . . . ?
C22 C61 C82 C141 111.2(7) . . . . ?
C22 C61 C82 C152 -122.7(7) . . . . ?
C22 C61 C95 C84 1.3(10) . . . . ?
C23 C8 C10 C6 134.8(5) . . . . ?
C23 C8 C10 C32 -40.4(7) . . . . ?
C23 C8 C13 C53 -2.5(8) . . . . ?
C23 C15 C24 C1 67.8(7) . . . . ?
C23 C15 C24 C33 -116.2(6) . . . . ?
C24 C1 C14 C18 -176.5(5) . . . . ?
C24 C1 C14 C52 0.6(7) . . . . ?
C24 C1 C20 O2 -97.2(6) . . . . ?
C24 C1 C20 N16 80.1(6) . . . . ?
C24 C15 C23 C8 175.7(5) . . . . ?
C24 C33 C56 C52 2.2(8) . . . . ?
C25 C97 C104 C118 94.9(7) . . . . ?
C25 C97 C104 C143 -138.7(6) . . . . ?
C26 C35 C89 C45 175.8(5) . . . . ?
C26 C35 C89 C62 -1.9(8) . . . . ?
C27 C11 C37 C29 -1.0(8) . . . . ?
C27 C11 C39 C5 37.7(8) . . . . ?
C27 C11 C39 C19 -142.6(5) . . . . ?
C28 C17 C43 C22 -178.9(5) . . . . ?
C28 C17 C43 C68 1.5(8) . . . . ?
C29 C21 C36 C25 -179.4(5) . . . . ?
C29 C21 C36 C27 -1.4(8) . . . . ?
C29 C71 C80 C131 -179.8(5) . . . . ?
C29 C71 C80 C144 2.0(9) . . . . ?
C29 C71 C83 C110 -179.4(5) . . . . ?
C29 C71 C83 C117 2.6(9) . . . . ?
C30 C44 C51 C78 -178.7(5) . . . . ?
C30 C44 C51 C106 0.9(9) . . . . ?
C30 C44 C79 C107 178.8(5) . . . . ?
C30 C44 C79 C113 -3.2(9) . . . . ?
C30 C49 C96 C6 -0.5(8) . . . . ?
C30 C49 C96 C60 -177.6(5) . . . . ?
C31 C9 C18 C5 2.2(7) . . . . ?
C31 C9 C18 C14 -174.7(5) . . . . ?
C31 C19 C39 C5 -0.2(7) . . . . ?
C31 C19 C39 C11 -179.9(5) . . . . ?
C31 C26 C35 C89 -174.6(5) . . . . ?
C31 C26 C65 C34 176.2(5) . . . . ?
C32 C30 C44 C51 84.5(7) . . . . ?
C32 C30 C44 C79 -96.4(7) . . . . ?
C32 C30 C49 C96 -0.3(8) . . . . ?
C34 C47 C87 C81 -180.0(5) . . . . ?
C34 C47 C87 C123 -3.6(8) . . . . ?
C34 C47 C101 C102 -178.9(5) . . . . ?
C34 C47 C101 C135 1.0(8) . . . . ?
C34 C62 C89 C35 0.8(9) . . . . ?
C34 C62 C89 C45 -176.9(5) . . . . ?
C35 C26 C31 C9 33.6(8) . . . . ?
C35 C26 C31 C19 -150.8(5) . . . . ?
C35 C26 C65 C34 0.1(8) . . . . ?
C36 C21 C29 C37 -0.1(9) . . . . ?
C36 C21 C29 C71 179.2(5) . . . . ?
C36 C25 C76 C38 -2.7(8) . . . . ?
C36 C25 C76 C58 175.6(5) . . . . ?
C36 C25 C97 C66 -175.8(6) . . . . ?
C36 C25 C97 C104 6.6(8) . . . . ?
C37 C11 C27 C36 -0.6(8) . . . . ?
C37 C11 C39 C5 -141.4(5) . . . . ?
C37 C11 C39 C19 38.2(8) . . . . ?
C37 C29 C71 C80 -96.6(7) . . . . ?
C37 C29 C71 C83 84.2(7) . . . . ?
C39 C5 C18 C9 0.6(7) . . . . ?
C39 C5 C18 C14 177.6(5) . . . . ?
C39 C11 C27 C36 -179.8(5) . . . . ?
C39 C11 C37 C29 178.2(5) . . . . ?
C39 C19 C31 C9 3.0(7) . . . . ?
C39 C19 C31 C26 -172.7(5) . . . . ?
C42 C74 C86 C90 176.8(5) . . . . ?
C42 C74 C86 C94 -4.4(8) . . . . ?
C42 C74 C112 C132 -0.8(9) . . . . ?
C42 C74 C112 C136 -179.4(6) . . . . ?
C43 C17 C28 C53 178.9(5) . . . . ?
C43 C17 C28 C70 -1.3(8) . . . . ?
C43 C22 C54 C67 -3.6(8) . . . . ?
C43 C22 C54 C75 176.8(5) . . . . ?
C43 C22 C61 C82 3.4(8) . . . . ?
C43 C22 C61 C95 -177.4(6) . . . . ?
C44 C30 C32 C10 -179.0(5) . . . . ?
C44 C30 C49 C96 180.0(5) . . . . ?
C44 C51 C78 C121 -0.9(10) . . . . ?
C44 C51 C106 C169 140.1(8) . . . . ?
C44 C51 C106 C181 -96.4(8) . . . . ?
C44 C79 C107 C121 0.7(9) . . . . ?
C44 C79 C113 C130 -113.4(7) . . . . ?
C44 C79 C113 C145 121.7(7) . . . . ?
C45 C63 C115 C41 -2.0(8) . . . . ?
C45 C64 C77 C41 0.1(9) . . . . ?
C45 C64 C109 C171 -106.0(8) . . . . ?
C45 C64 C109 C206 125.3(11) . . . . ?
C47 C34 C62 C89 179.4(5) . . . . ?
C47 C34 C65 C26 -179.9(5) . . . . ?
C47 C87 C123 C149 -78.7(7) . . . . ?
C47 C87 C123 C167 156.5(8) . . . . ?
C47 C87 C123 C40 -132(2) . . . . ?
C47 C87 C123 C1I 120(3) . . . . ?
C47 C101 C102 C119 -1.0(9) . . . . ?
C47 C101 C135 C146 112.3(7) . . . . ?
C47 C101 C135 C151 -124.0(6) . . . . ?
C49 C30 C32 C10 1.2(8) . . . . ?
C49 C30 C44 C51 -95.8(6) . . . . ?
C49 C30 C44 C79 83.3(7) . . . . ?
C50 N16 C20 C1 -176.8(5) . . . . ?
C50 N16 C20 O2 0.4(8) . . . . ?
C51 C44 C79 C107 -2.2(9) . . . . ?
C51 C44 C79 C113 175.8(6) . . . . ?
C51 C78 C121 C107 -0.6(11) . . . . ?
C52 C14 C18 C5 -63.6(7) . . . . ?
C52 C14 C18 C9 113.2(6) . . . . ?
C53 C3 C15 C23 -0.5(8) . . . . ?
C53 C3 C15 C24 -177.5(5) . . . . ?
C53 C28 C70 C42 -178.2(5) . . . . ?
C54 C22 C43 C17 -97.6(7) . . . . ?
C54 C22 C43 C68 82.0(7) . . . . ?
C54 C22 C61 C82 -178.9(5) . . . . ?
C54 C22 C61 C95 0.3(9) . . . . ?
C54 C75 C84 C95 1.7(10) . . . . ?
C57 C63 C115 C41 177.8(5) . . . . ?
O59 C111 C114 N7 153.8(6) . . . . ?
O59 C111 C114 C138 -90.4(8) . . . . ?
C60 C88 C99 C148 1.1(9) . . . . ?
C60 C88 C100 C129 84.6(6) . . . . ?
C60 C88 C100 C147 -150.0(6) . . . . ?
C60 C92 C156 C148 -0.2(11) . . . . ?
C61 C22 C43 C17 80.1(7) . . . . ?
C61 C22 C43 C68 -100.3(7) . . . . ?
C61 C22 C54 C67 178.8(5) . . . . ?
C61 C22 C54 C75 -0.8(8) . . . . ?
C62 C34 C47 C87 103.1(6) . . . . ?
C62 C34 C47 C101 -78.4(7) . . . . ?
C62 C34 C65 C26 -1.2(8) . . . . ?
C63 C45 C64 C77 -1.7(8) . . . . ?
C63 C45 C64 C109 174.6(5) . . . . ?
C63 C45 C89 C35 97.7(7) . . . . ?
C63 C45 C89 C62 -84.6(7) . . . . ?
C64 C45 C63 C57 -177.2(5) . . . . ?
C64 C45 C63 C115 2.6(8) . . . . ?
C64 C45 C89 C35 -82.4(7) . . . . ?
C64 C45 C89 C62 95.3(7) . . . . ?
C65 C26 C31 C9 -142.4(5) . . . . ?
C65 C26 C31 C19 33.2(7) . . . . ?
C65 C26 C35 C89 1.5(8) . . . . ?
C65 C34 C47 C87 -78.3(7) . . . . ?
C65 C34 C47 C101 100.2(6) . . . . ?
C65 C34 C62 C89 0.8(8) . . . . ?
C66 C97 C104 C118 -82.7(8) . . . . ?
C66 C97 C104 C143 43.7(8) . . . . ?
C67 C54 C75 C84 -179.8(6) . . . . ?
C68 C42 C70 C28 -2.8(9) . . . . ?
C68 C42 C74 C86 96.2(8) . . . . ?
C68 C42 C74 C112 -85.0(8) . . . . ?
C69 C92 C156 C148 179.9(7) . . . . ?
C70 C28 C53 C3 140.5(5) . . . . ?
C70 C28 C53 C13 -39.6(8) . . . . ?
C70 C42 C68 C43 3.0(9) . . . . ?
C70 C42 C74 C86 -85.3(7) . . . . ?
C70 C42 C74 C112 93.4(7) . . . . ?
C71 C29 C37 C11 -178.0(5) . . . . ?
C71 C80 C131 C103 0.1(10) . . . . ?
C71 C80 C144 C160 111.5(8) . . . . ?
C71 C80 C144 C163 -122.1(8) . . . . ?
C71 C83 C110 C103 -1.6(9) . . . . ?
C71 C83 C117 C126 88.8(7) . . . . ?
C71 C83 C117 C139 -146.9(6) . . . . ?
C74 C42 C68 C43 -178.5(6) . . . . ?
C74 C42 C70 C28 178.7(6) . . . . ?
C74 C86 C90 C46 2.8(9) . . . . ?
C74 C86 C94 C122 -85.8(7) . . . . ?
C74 C86 C94 C140 151.5(6) . . . . ?
C74 C112 C132 C150 -125.0(7) . . . . ?
C74 C112 C132 C165 108.7(8) . . . . ?
C74 C112 C136 C46 2.5(10) . . . . ?
C75 C54 C67 C127 64.3(9) . . . . ?
C75 C54 C67 C164 -60.6(8) . . . . ?
C75 C84 C95 C61 -2.3(10) . . . . ?
C76 C25 C36 C21 91.3(7) . . . . ?
C76 C25 C36 C27 -86.6(6) . . . . ?
C76 C25 C97 C66 1.1(9) . . . . ?
C76 C25 C97 C104 -176.5(5) . . . . ?
C76 C58 C125 C66 2.6(11) . . . . ?
C77 C41 C115 C63 0.5(9) . . . . ?
C77 C64 C109 C171 70.3(9) . . . . ?
C77 C64 C109 C206 -58.4(12) . . . . ?
C78 C51 C106 C169 -40.4(11) . . . . ?
C78 C51 C106 C181 83.1(9) . . . . ?
C79 C44 C51 C78 2.3(9) . . . . ?
C79 C44 C51 C106 -178.2(7) . . . . ?
C79 C107 C121 C78 0.7(11) . . . . ?
C80 C71 C83 C110 1.4(9) . . . . ?
C80 C71 C83 C117 -176.5(6) . . . . ?
C81 C87 C123 C149 97.6(7) . . . . ?
C81 C87 C123 C167 -27.1(10) . . . . ?
C81 C87 C123 C40 45(2) . . . . ?
C81 C87 C123 C1I -63(3) . . . . ?
C82 C61 C95 C84 -179.6(6) . . . . ?
C83 C71 C80 C131 -0.7(9) . . . . ?
C83 C71 C80 C144 -178.8(6) . . . . ?
O85 C111 C114 N7 -30.1(11) . . . . ?
O85 C111 C114 C138 85.6(10) . . . . ?
C86 C74 C112 C132 178.0(6) . . . . ?
C86 C74 C112 C136 -0.7(9) . . . . ?
C87 C47 C101 C102 -0.4(8) . . . . ?
C87 C47 C101 C135 179.5(5) . . . . ?
C87 C81 C119 C102 -0.1(10) . . . . ?
C88 C60 C92 C69 -178.2(5) . . . . ?
C88 C60 C92 C156 1.9(9) . . . . ?
C88 C60 C96 C6 86.2(7) . . . . ?
C88 C60 C96 C49 -96.9(6) . . . . ?
C88 C99 C148 C156 0.5(11) . . . . ?
C89 C45 C63 C57 2.7(8) . . . . ?
C89 C45 C63 C115 -177.5(5) . . . . ?
C89 C45 C64 C77 178.4(5) . . . . ?
C89 C45 C64 C109 -5.2(8) . . . . ?
C90 C46 C136 C112 -1.6(11) . . . . ?
C90 C86 C94 C122 93.0(8) . . . . ?
C90 C86 C94 C140 -29.7(9) . . . . ?
C91 N7 C12 O4 173.8(6) . . . . ?
C91 N7 C12 C50 -6.1(9) . . . . ?
C91 N7 C114 C111 130.9(6) . . . . ?
C91 N7 C114 C138 8.9(7) . . . . ?
C91 C137 C138 C114 40.3(8) . . . . ?
C92 C60 C88 C99 -2.4(8) . . . . ?
C92 C60 C88 C100 -178.4(5) . . . . ?
C92 C60 C96 C6 -91.2(7) . . . . ?
C92 C60 C96 C49 85.8(7) . . . . ?
C94 C86 C90 C46 -176.0(6) . . . . ?
C95 C61 C82 C141 -68.0(9) . . . . ?
C95 C61 C82 C152 58.1(8) . . . . ?
C96 C6 C10 C8 -174.5(5) . . . . ?
C96 C6 C10 C32 0.7(8) . . . . ?
C96 C60 C88 C99 -179.7(5) . . . . ?
C96 C60 C88 C100 4.2(8) . . . . ?
C96 C60 C92 C69 -0.9(8) . . . . ?
C96 C60 C92 C156 179.2(6) . . . . ?
C97 C25 C36 C21 -91.7(7) . . . . ?
C97 C25 C36 C27 90.4(7) . . . . ?
C97 C25 C76 C38 -179.7(5) . . . . ?
C97 C25 C76 C58 -1.4(8) . . . . ?
C97 C66 C125 C58 -3.0(11) . . . . ?
C99 C88 C100 C129 -91.5(7) . . . . ?
C99 C88 C100 C147 33.9(8) . . . . ?
C99 C148 C156 C92 -1.0(12) . . . . ?
C100 C88 C99 C148 177.2(6) . . . . ?
C101 C47 C87 C81 1.5(8) . . . . ?
C101 C47 C87 C123 177.9(6) . . . . ?
C101 C102 C119 C81 1.3(10) . . . . ?
C102 C101 C135 C146 -67.8(8) . . . . ?
C102 C101 C135 C151 55.9(8) . . . . ?
C106 C51 C78 C121 179.6(7) . . . . ?
C107 C79 C113 C130 64.6(8) . . . . ?
C107 C79 C113 C145 -60.3(8) . . . . ?
C108 C38 C76 C25 106.0(6) . . . . ?
C108 C38 C76 C58 -72.3(7) . . . . ?
C109 C64 C77 C41 -176.3(6) . . . . ?
C110 C83 C117 C126 -89.1(7) . . . . ?
C110 C83 C117 C139 35.1(9) . . . . ?
C110 C103 C131 C80 -0.3(11) . . . . ?
C111 C114 C138 C137 -150.5(6) . . . . ?
C112 C74 C86 C90 -1.9(9) . . . . ?
C112 C74 C86 C94 176.9(5) . . . . ?
C113 C79 C107 C121 -177.4(6) . . . . ?
C114 N7 C12 O4 8.1(9) . . . . ?
C114 N7 C12 C50 -171.8(5) . . . . ?
C114 N7 C91 C137 15.0(7) . . . . ?
C115 C41 C77 C64 0.5(9) . . . . ?
C116 C57 C63 C45 114.0(6) . . . . ?
C116 C57 C63 C115 -65.8(7) . . . . ?
C117 C83 C110 C103 176.4(6) . . . . ?
C119 C81 C87 C47 -1.3(9) . . . . ?
C119 C81 C87 C123 -177.8(6) . . . . ?
C125 C58 C76 C25 -0.4(9) . . . . ?
C125 C58 C76 C38 177.9(6) . . . . ?
C125 C66 C97 C25 1.1(10) . . . . ?
C125 C66 C97 C104 178.7(6) . . . . ?
C128 C38 C76 C25 -130.0(6) . . . . ?
C128 C38 C76 C58 51.7(8) . . . . ?
C131 C80 C144 C160 -66.6(9) . . . . ?
C131 C80 C144 C163 59.8(9) . . . . ?
C131 C103 C110 C83 1.1(10) . . . . ?
C132 C112 C136 C46 -176.2(7) . . . . ?
C133 C69 C92 C60 128.3(6) . . . . ?
C133 C69 C92 C156 -51.8(8) . . . . ?
C135 C101 C102 C119 179.1(6) . . . . ?
C136 C46 C90 C86 -1.2(10) . . . . ?
C136 C112 C132 C150 53.7(9) . . . . ?
C136 C112 C132 C165 -72.7(9) . . . . ?
C144 C80 C131 C103 178.3(7) . . . . ?
C155 C57 C63 C45 -121.7(6) . . . . ?
C155 C57 C63 C115 58.5(7) . . . . ?
C161 O59 C111 O85 -1.3(12) . . . . ?
C161 O59 C111 C114 175.0(7) . . . . ?
C166 C69 C92 C60 -107.4(7) . . . . ?
C166 C69 C92 C156 72.5(9) . . . . ?

loop_
_smtbx_masks_void_nr
_smtbx_masks_void_average_x
_smtbx_masks_void_average_y
_smtbx_masks_void_average_z
_smtbx_masks_void_volume
_smtbx_masks_void_count_electrons
_smtbx_masks_void_content
1 0.300 0.019 0.349 554.6 102.2 ?
2 0.200 -0.019 0.849 554.6 101.6 ?
3 -0.200 0.481 0.651 554.6 101.9 ?
4 -0.300 0.519 0.151 554.6 101.6 ?
5 0.150 0.403 0.235 21.2 0.0 ?
6 0.190 0.595 0.463 20.1 0.0 ?
7 0.310 0.405 0.963 20.1 0.0 ?
8 0.350 0.597 0.735 21.2 0.0 ?
9 0.650 0.097 0.765 21.2 0.0 ?
10 0.690 0.905 0.537 20.1 0.0 ?
11 0.810 0.095 0.037 20.1 0.0 ?
12 0.850 0.903 0.265 21.2 0.0 ?
